data_4133367
loop_
_publ_author_name
'Xuan, Weimin'
'Pow, Robert'
'Watfa, Nancy'
'Zheng, Qi'
'Surman, Andrew J.'
'Long, De-Liang'
'Cronin, Leroy'

_publ_section_title
;
 Stereoselective Assembly of Gigantic Chiral Molybdenum Blue Wheels Using
 Lanthanide Ions and Amino Acids.
;
_journal_issue 3
_journal_name_full 'Journal of the American Chemical Society'
_journal_page_first 1242
_journal_page_last 1250
_journal_paper_doi 10.1021/jacs.8b09750
_journal_volume 141
_journal_year 2019
_chemical_formula_sum 'C110 H608 Mo154 N20 Na8 O716'
_chemical_formula_weight 28628.81
_space_group_crystal_system monoclinic
_space_group_IT_number 12
_space_group_name_Hall '-C 2y'
_space_group_name_H-M_alt 'C 1 2/m 1'
_atom_sites_solution_hydrogens geom
_atom_sites_solution_primary direct
_atom_sites_solution_secondary difmap
_audit_creation_method SHELXL-2016/6
_cell_angle_alpha 90
_cell_angle_beta 108.25(3)
_cell_angle_gamma 90
_cell_formula_units_Z 2
_cell_length_a 36.286(7)
_cell_length_b 43.194(9)
_cell_length_c 31.497(6)
_cell_measurement_reflns_used 9708
_cell_measurement_temperature 150(2)
_cell_measurement_theta_max 25.4
_cell_measurement_theta_min 2.22
_cell_volume 46883(18)
_computing_cell_refinement Apex2
_computing_data_collection Apex2
_computing_data_reduction Apex2
_computing_molecular_graphics Diamond3
_computing_publication_material WinGX
_computing_structure_refinement 'SHELXL-2016/6 (Sheldrick, 2016)'
_computing_structure_solution 'SHELXL-97 (Sheldrick, 2008)'
_diffrn_ambient_temperature 150(2)
_diffrn_measured_fraction_theta_full 0.988
_diffrn_measured_fraction_theta_max 0.985
_diffrn_measurement_device_type 'Bruker Apex II Quasar'
_diffrn_measurement_method '\w & \f scans'
_diffrn_radiation_type MoK\a
_diffrn_radiation_wavelength 0.71073
_diffrn_reflns_av_unetI/netI 0.0698
_diffrn_reflns_Laue_measured_fraction_full 0.988
_diffrn_reflns_Laue_measured_fraction_max 0.985
_diffrn_reflns_limit_h_max 42
_diffrn_reflns_limit_h_min -44
_diffrn_reflns_limit_k_max 53
_diffrn_reflns_limit_k_min 0
_diffrn_reflns_limit_l_max 38
_diffrn_reflns_limit_l_min 0
_diffrn_reflns_number 63114
_diffrn_reflns_point_group_measured_fraction_full 0.988
_diffrn_reflns_point_group_measured_fraction_max 0.985
_diffrn_reflns_theta_full 25.242
_diffrn_reflns_theta_max 26.000
_diffrn_reflns_theta_min 1.498
_diffrn_source '1uS Microfocus x-ray'
_exptl_absorpt_coefficient_mu 2.083
_exptl_absorpt_correction_T_max 0.6465
_exptl_absorpt_correction_T_min 0.5261
_exptl_absorpt_correction_type empirical
_exptl_absorpt_process_details Twinabs-Bruker-2012/1
_exptl_crystal_colour 'deep blue'
_exptl_crystal_density_diffrn 2.028
_exptl_crystal_density_method none
_exptl_crystal_description block
_exptl_crystal_F_000 27384
_exptl_crystal_size_max 0.100
_exptl_crystal_size_mid 0.100
_exptl_crystal_size_min 0.050
_refine_diff_density_max 2.154
_refine_diff_density_min -1.857
_refine_diff_density_rms 0.297
_refine_ls_extinction_method none
_refine_ls_goodness_of_fit_ref 1.107
_refine_ls_hydrogen_treatment constr
_refine_ls_matrix_type full
_refine_ls_number_parameters 1958
_refine_ls_number_reflns 63114
_refine_ls_number_restraints 32
_refine_ls_restrained_S_all 1.107
_refine_ls_R_factor_all 0.1297
_refine_ls_R_factor_gt 0.0804
_refine_ls_shift/su_max 0.001
_refine_ls_shift/su_mean 0.000
_refine_ls_structure_factor_coef Fsqd
_refine_ls_weighting_details 'w=1/[\s^2^(Fo^2^)+(0.0877P)^2^+2105.5383P] where P=(Fo^2^+2Fc^2^)/3'
_refine_ls_weighting_scheme calc
_refine_ls_wR_factor_gt 0.1992
_refine_ls_wR_factor_ref 0.2485
_reflns_Friedel_coverage 0.000
_reflns_number_gt 44355
_reflns_number_total 63114
_reflns_threshold_expression 'I > 2\s(I)'
_cod_data_source_file 7-wx10375.cif
_cod_data_source_block wx10375
_cod_depositor_comments
;
The following automatic conversions were performed:

data item '_atom_sites_solution_primary' value 'direct methods' was
changed to 'direct'.

Automatic conversion script
Id: cif_fix_values 6909 2019-04-08 15:41:33Z antanas 
;
_cod_original_sg_symbol_H-M 'C 2/m'
_cod_database_code 4133367
_shelx_shelxl_version_number 2016/6
_shelx_space_group_comment
;
The symmetry employed for this shelxl refinement is uniquely defined
by the following loop, which should always be used as a source of
symmetry information in preference to the above space-group names.
They are only intended as comments.
;
_shelx_estimated_absorpt_t_min 0.819
_shelx_estimated_absorpt_t_max 0.903

loop_
_space_group_symop_operation_xyz
'x, y, z'
'-x, y, -z'
'x+1/2, y+1/2, z'
'-x+1/2, y+1/2, -z'
'-x, -y, -z'
'x, -y, z'
'-x+1/2, -y+1/2, -z'
'x+1/2, -y+1/2, z'

loop_
_atom_site_label
_atom_site_type_symbol
_atom_site_fract_x
_atom_site_fract_y
_atom_site_fract_z
_atom_site_U_iso_or_equiv
_atom_site_adp_type
_atom_site_occupancy
_atom_site_site_symmetry_order
_atom_site_calc_flag
_atom_site_refinement_flags_posn
_atom_site_refinement_flags_adp
_atom_site_refinement_flags_occupancy
_atom_site_disorder_assembly
_atom_site_disorder_group
Mo1 Mo 0.28608(3) 0.12755(3) -0.02760(4) 0.0302(3) Uani 1 1 d . . . . .
Mo2 Mo 0.28084(4) 0.04305(3) -0.04688(4) 0.0352(3) Uani 1 1 d . . . . .
Mo3 Mo 0.23226(3) 0.20569(3) 0.05810(3) 0.0281(3) Uani 1 1 d . . . . .
Mo4 Mo 0.20815(3) 0.12758(3) 0.00705(4) 0.0318(3) Uani 1 1 d . . . . .
Mo5 Mo 0.36843(3) 0.14980(3) 0.04278(4) 0.0339(3) Uani 1 1 d . . . . .
Mo6 Mo 0.31076(3) 0.20994(3) 0.02589(3) 0.0281(3) Uani 1 1 d . . . . .
Mo7 Mo 0.41021(4) 0.20366(3) 0.11845(4) 0.0356(3) Uani 1 1 d . . . . .
Mo8 Mo 0.35119(3) 0.27489(3) 0.10260(3) 0.0285(3) Uani 1 1 d . . . . .
Mo9 Mo 0.24273(3) 0.19976(3) 0.17820(4) 0.0331(3) Uani 1 1 d . . . . .
Mo10 Mo 0.26862(3) 0.27526(3) 0.12701(3) 0.0280(3) Uani 1 1 d . . . . .
Mo11 Mo 0.35837(4) 0.25934(3) 0.21049(4) 0.0382(3) Uani 1 1 d . . . . .
Mo12 Mo 0.27241(3) 0.26662(3) 0.23135(4) 0.0334(3) Uani 1 1 d . . . . .
Mo13 Mo 0.31687(4) 0.33172(3) 0.22655(4) 0.0329(3) Uani 1 1 d . . . . .
Mo14 Mo 0.36838(4) 0.36429(3) 0.33809(4) 0.0391(3) Uani 1 1 d . . . . .
Mo15 Mo 0.50839(4) 0.38843(3) 0.42699(4) 0.0425(3) Uani 1 1 d . . . . .
Mo16 Mo 0.39761(4) 0.32850(3) 0.19750(4) 0.0333(3) Uani 1 1 d . . . . .
Mo17 Mo 0.44625(4) 0.36896(3) 0.30400(4) 0.0386(3) Uani 1 1 d . . . . .
Mo18 Mo 0.29342(4) 0.14428(3) 0.08569(4) 0.0392(3) Uani 1 1 d . . . . .
Mo19 Mo 0.36842(4) 0.07253(3) 0.03680(5) 0.0445(4) Uani 1 1 d . . . . .
Mo20 Mo 0.20055(4) 0.07226(3) 0.09292(4) 0.0413(3) Uani 1 1 d . . . . .
Mo21 Mo 0.42771(4) 0.38336(3) 0.45570(4) 0.0427(3) Uani 1 1 d . . . . .
Mo22 Mo 0.19636(4) 0.04502(3) -0.02570(4) 0.0354(3) Uani 1 1 d . . . . .
Mo23 Mo 0.32153(4) 0.28875(3) 0.33572(4) 0.0439(3) Uani 1 1 d . . . . .
Mo24 Mo 0.44601(4) 0.32260(3) 0.39737(4) 0.0453(3) Uani 1 1 d . . . . .
Mo25 Mo 0.48506(4) 0.29153(3) 0.27195(4) 0.0399(3) Uani 1 1 d . . . . .
Mo26 Mo 0.27573(5) 0.000000 0.04120(5) 0.0412(5) Uani 1 2 d S T P . .
Mo27 Mo 0.44985(4) 0.12265(3) 0.11270(5) 0.0503(4) Uani 1 1 d . . . . .
Mo28 Mo 0.18537(5) 0.000000 0.05265(6) 0.0377(4) Uani 1 2 d S T P . .
Mo29 Mo 0.52523(4) 0.33399(3) 0.36349(4) 0.0422(3) Uani 1 1 d . . . . .
Mo30 Mo 0.58088(4) 0.32118(4) 0.46887(5) 0.0543(4) Uani 1 1 d . . . . .
Mo31 Mo 0.19182(5) 0.15165(4) 0.24681(6) 0.0430(5) Uani 0.85 1 d . . P A 1
Mo32 Mo 0.26486(4) 0.21300(3) 0.30298(4) 0.0443(3) Uani 1 1 d . . . . .
Mo33 Mo 0.19011(7) 0.000000 0.15892(7) 0.0593(6) Uani 1 2 d S T P . .
Mo34 Mo 0.56321(4) 0.23750(3) 0.25391(5) 0.0509(4) Uani 1 1 d . . . . .
Mo35 Mo 0.51931(5) 0.18632(5) 0.16320(6) 0.0445(5) Uani 0.85 1 d . . P B 1
Mo36 Mo 0.16862(5) 0.07741(3) 0.19788(5) 0.0633(4) Uani 1 1 d . . . . .
Mo37 Mo 0.57410(4) 0.26895(4) 0.36814(5) 0.0542(4) Uani 1 1 d . . . . .
Mo38 Mo 0.46996(5) 0.04103(4) 0.09085(8) 0.0833(7) Uani 1 1 d . . . . .
Mo39 Mo 0.33546(8) 0.26696(8) 0.52997(8) 0.0662(9) Uani 0.65 1 d . . P C 1
Mo40 Mo 0.29510(10) 0.23610(8) 0.41980(9) 0.0617(10) Uani 0.55 1 d . . P C 1
M31 Mo 0.2061(4) 0.1492(3) 0.2550(4) 0.077(4) Uani 0.15 1 d . . P A 2
M35 Mo 0.5166(4) 0.1804(3) 0.1781(5) 0.072(4) Uani 0.15 1 d . . P B 2
M39 Mo 0.34754(13) 0.25450(11) 0.53075(14) 0.0458(12) Uani 0.35 1 d . . P C 2
M40 Mo 0.28073(9) 0.24772(9) 0.41851(10) 0.0466(9) Uani 0.45 1 d . . P C 2
Na1 Na 0.1923(7) 0.3012(6) 0.3000(8) 0.065(6) Uiso 0.3 1 d . . P . .
O1 O 0.1253(6) 0.000000 0.1289(7) 0.089(6) Uani 1 2 d S T P . .
O2 O 0.2409(5) 0.000000 0.1775(6) 0.083(6) Uani 1 2 d S T P . .
O3 O 0.1815(5) 0.0333(3) 0.1878(4) 0.088(5) Uani 1 1 d . . . . .
O4 O 0.1865(3) 0.0273(2) 0.1043(3) 0.046(3) Uani 1 1 d . . . . .
O5 O 0.1376(4) 0.000000 0.0248(5) 0.050(4) Uani 1 2 d S T P . .
O6 O 0.2494(4) 0.000000 0.0806(4) 0.040(4) Uani 1 2 d S T P . .
O7 O 0.1931(3) 0.0439(2) 0.0369(3) 0.038(2) Uani 1 1 d . . . . .
O8 O 0.1510(3) 0.0389(2) -0.0589(3) 0.048(3) Uani 1 1 d . . . . .
O9 O 0.2060(4) 0.000000 -0.0021(4) 0.036(3) Uani 1 2 d S T P . .
O10 O 0.2244(3) 0.03907(19) -0.0650(3) 0.037(3) Uani 1 1 d . . . . .
O11 O 0.2649(3) 0.04285(19) 0.0199(3) 0.034(2) Uani 1 1 d . . . . .
O12 O 0.2350(3) 0.1397(2) -0.0337(3) 0.037(2) Uani 1 1 d . . . . .
O13 O 0.2723(3) 0.11173(18) 0.0410(3) 0.030(2) Uani 1 1 d . . . . .
O14 O 0.2952(3) 0.1438(2) -0.0714(3) 0.044(3) Uani 1 1 d . . . . .
O15 O 0.2495(3) 0.0665(2) 0.1136(3) 0.052(3) Uani 1 1 d . . . . .
O16 O 0.1659(3) 0.1455(2) -0.0153(3) 0.040(3) Uani 1 1 d . . . . .
O17 O 0.1991(3) 0.1075(2) 0.0593(3) 0.037(2) Uani 1 1 d . . . . .
O18 O 0.1877(4) 0.0844(2) 0.1389(4) 0.067(3) Uani 1 1 d . . . . .
O19 O 0.1206(4) 0.0757(3) 0.1613(5) 0.095(5) Uani 1 1 d . . . . .
O20 O 0.2305(5) 0.0775(4) 0.2261(6) 0.109(5) Uani 1 1 d . . . . .
O21 O 0.1647(5) 0.0699(3) 0.2498(5) 0.100(5) Uani 1 1 d . . . . .
O22 O 0.1854(4) 0.1323(3) 0.2909(4) 0.069(4) Uani 1 1 d . . . . .
O23 O 0.1546(3) 0.1775(2) 0.2323(4) 0.056(3) Uani 1 1 d . . . . .
O24 O 0.2487(4) 0.1261(3) 0.2588(5) 0.084(4) Uani 1 1 d . . . . .
O25 O 0.1738(3) 0.1209(2) 0.2021(3) 0.058(3) Uani 1 1 d . . . . .
O26 O 0.2308(4) 0.1812(3) 0.2880(3) 0.062(3) Uani 1 1 d . . . . .
O27 O 0.2178(3) 0.1721(2) 0.1988(3) 0.054(3) Uani 1 1 d . . . . .
O28 O 0.2270(3) 0.1940(2) 0.1174(3) 0.033(2) Uani 1 1 d . . . . .
O29 O 0.1857(3) 0.2110(2) 0.0285(3) 0.036(2) Uani 1 1 d . . . . .
O30 O 0.2371(3) 0.1597(2) 0.0505(3) 0.035(2) Uani 1 1 d . . . . .
O31 O 0.2581(2) 0.21278(19) 0.0137(3) 0.031(2) Uani 1 1 d . . . . .
O32 O 0.3223(4) 0.000000 0.0744(4) 0.049(4) Uani 1 2 d S T P . .
O33 O 0.3491(3) 0.0680(2) 0.0788(3) 0.054(3) Uani 1 1 d . . . . .
O34 O 0.2760(3) 0.08736(19) -0.0464(3) 0.032(2) Uani 1 1 d . . . . .
O35 O 0.3343(3) 0.0487(2) -0.0071(3) 0.039(2) Uani 1 1 d . . . . .
O36 O 0.2852(4) 0.000000 -0.0211(4) 0.042(4) Uani 1 2 d S T P . .
O37 O 0.2878(3) 0.0355(2) -0.0959(3) 0.049(3) Uani 1 1 d . . . . .
O38 O 0.1996(3) 0.08764(19) -0.0211(3) 0.034(2) Uani 1 1 d . . . . .
O39 O 0.1342(3) 0.0746(3) 0.0587(5) 0.081(4) Uani 1 1 d . . . . .
O40 O 0.3379(3) 0.1129(2) 0.0122(3) 0.034(2) Uani 1 1 d . . . . .
O41 O 0.3911(4) 0.0858(3) -0.0236(4) 0.083(4) Uani 1 1 d . . . . .
O42 O 0.4117(3) 0.0503(2) 0.0539(5) 0.085(5) Uani 1 1 d . . . . .
O43 O 0.4569(4) 0.000000 0.0732(6) 0.061(5) Uani 1 2 d S T P . .
O44 O 0.4829(5) 0.0514(3) 0.0393(5) 0.106(5) Uani 1 1 d . . . . .
O45 O 0.5156(4) 0.0360(3) 0.1251(6) 0.114(7) Uani 1 1 d . . . . .
O46 O 0.4692(3) 0.0852(2) 0.1055(5) 0.072(4) Uani 1 1 d . . . . .
O47 O 0.4688(3) 0.1328(3) 0.0494(5) 0.084(4) Uani 1 1 d . . . . .
O48 O 0.4011(3) 0.1119(2) 0.0618(3) 0.043(3) Uani 1 1 d . . . . .
O49 O 0.4175(3) 0.1613(2) 0.0895(3) 0.038(2) Uani 1 1 d . . . . .
O50 O 0.4313(3) 0.1150(3) 0.1553(4) 0.071(4) Uani 1 1 d . . . . .
O51 O 0.3809(3) 0.1605(2) -0.0026(3) 0.042(3) Uani 1 1 d . . . . .
O52 O 0.3096(2) 0.16194(19) 0.0195(3) 0.030(2) Uani 1 1 d . . . . .
O53 O 0.3439(2) 0.1371(2) 0.0963(3) 0.032(2) Uani 1 1 d . . . . .
O54 O 0.3175(3) 0.2181(2) -0.0236(3) 0.033(2) Uani 1 1 d . . . . .
O55 O 0.3630(3) 0.19358(19) 0.0630(3) 0.032(2) Uani 1 1 d . . . . .
O56 O 0.2956(3) 0.19015(18) 0.0914(2) 0.029(2) Uani 1 1 d . . . . .
O57 O 0.2848(3) 0.1313(2) 0.1318(3) 0.042(3) Uani 1 1 d . . . . .
O58 O 0.2486(2) 0.24536(19) 0.0833(3) 0.031(2) Uani 1 1 d . . . . .
O59 O 0.1832(3) 0.2252(2) 0.1583(3) 0.047(3) Uani 1 1 d . . . . .
O60 O 0.2890(3) 0.1858(2) 0.1926(3) 0.040(3) Uani 1 1 d . . . . .
O61 O 0.2504(3) 0.2245(2) 0.2369(3) 0.034(2) Uani 1 1 d . . . . .
O62 O 0.2082(3) 0.2409(3) 0.2939(4) 0.073(4) Uani 1 1 d . . . . .
O63 O 0.3064(3) 0.1950(3) 0.3071(4) 0.070(4) Uani 1 1 d . . . . .
O64 O 0.2703(4) 0.2210(3) 0.3610(3) 0.062(3) Uani 1 1 d . . . . .
O65 O 0.2723(5) 0.2133(4) 0.4457(4) 0.115(6) Uani 1 1 d . . . . .
O66 O 0.2429(4) 0.2663(4) 0.4026(5) 0.095(5) Uani 1 1 d . . . . .
O67 O 0.3104(4) 0.2746(3) 0.3824(3) 0.089(4) Uani 1 1 d . . . . .
O68 O 0.3149(4) 0.2664(4) 0.4687(3) 0.096(5) Uani 1 1 d . . . . .
O69 O 0.3152(4) 0.2319(4) 0.5421(4) 0.114(6) Uani 1 1 d . . . . .
O70 O 0.2638(3) 0.3171(3) 0.3252(4) 0.079(4) Uani 1 1 d . . . . .
O71 O 0.3417(3) 0.3278(2) 0.3520(3) 0.038(2) Uani 1 1 d . . . . .
O72 O 0.3618(3) 0.2692(2) 0.3352(3) 0.046(3) Uani 1 1 d . . . . .
O73 O 0.3053(3) 0.3009(2) 0.2675(3) 0.036(2) Uani 1 1 d . . . . .
O74 O 0.2819(3) 0.2573(2) 0.2963(3) 0.047(3) Uani 1 1 d . . . . .
O75 O 0.2309(3) 0.2876(2) 0.2194(3) 0.040(3) Uani 1 1 d . . . . .
O76 O 0.3287(2) 0.24373(19) 0.2407(3) 0.030(2) Uani 1 1 d . . . . .
O77 O 0.2986(2) 0.2910(2) 0.1905(3) 0.031(2) Uani 1 1 d . . . . .
O78 O 0.2316(3) 0.3010(2) 0.1177(3) 0.038(2) Uani 1 1 d . . . . .
O79 O 0.3275(3) 0.24445(18) 0.1504(3) 0.031(2) Uani 1 1 d . . . . .
O80 O 0.3911(3) 0.1877(2) 0.1564(3) 0.045(3) Uani 1 1 d . . . . .
O81 O 0.4301(3) 0.2225(3) 0.0594(4) 0.051(3) Uani 1 1 d . . . . .
O82 O 0.4903(3) 0.1469(2) 0.1398(4) 0.064(4) Uani 1 1 d . . . . .
O83 O 0.5225(4) 0.1986(3) 0.1138(4) 0.088(5) Uani 1 1 d . . . . .
O84 O 0.5613(4) 0.1671(3) 0.1883(4) 0.077(4) Uani 1 1 d . . . . .
O85 O 0.4606(3) 0.2045(3) 0.1458(4) 0.057(3) Uani 1 1 d . . . . .
O86 O 0.3941(3) 0.2436(2) 0.1180(3) 0.035(2) Uani 1 1 d . . . . .
O87 O 0.3241(3) 0.24727(19) 0.0564(3) 0.031(2) Uani 1 1 d . . . . .
O88 O 0.3695(3) 0.3018(2) 0.0766(3) 0.035(2) Uani 1 1 d . . . . .
O89 O 0.5316(3) 0.2233(2) 0.1971(4) 0.051(3) Uani 1 1 d . . . . .
O90 O 0.4977(4) 0.1729(3) 0.2203(4) 0.072(4) Uani 1 1 d . . . . .
O91 O 0.5265(4) 0.2063(3) 0.2782(4) 0.084(4) Uani 1 1 d . . . . .
O92 O 0.5981(3) 0.2097(3) 0.2634(4) 0.065(4) Uani 1 1 d . . . . .
O93 O 0.5837(3) 0.2688(3) 0.2363(4) 0.066(4) Uani 1 1 d . . . . .
O94 O 0.5109(3) 0.2648(3) 0.2513(4) 0.065(4) Uani 1 1 d . . . . .
O95 O 0.5768(3) 0.2497(3) 0.3179(4) 0.061(3) Uani 1 1 d . . . . .
O96 O 0.3739(3) 0.2893(2) 0.1658(3) 0.033(2) Uani 1 1 d . . . . .
O97 O 0.2752(3) 0.3511(2) 0.2049(3) 0.052(3) Uani 1 1 d . . . . .
O98 O 0.3745(3) 0.29826(18) 0.2448(3) 0.034(2) Uani 1 1 d . . . . .
O99 O 0.3458(3) 0.34418(19) 0.1891(3) 0.040(2) Uani 1 1 d . . . . .
O100 O 0.4064(3) 0.3474(2) 0.1554(3) 0.050(3) Uani 1 1 d . . . . .
O102 O 0.4459(2) 0.3040(2) 0.2226(3) 0.034(2) Uani 1 1 d . . . . .
O103 O 0.5186(3) 0.3269(3) 0.2416(3) 0.062(3) Uani 1 1 d . . . . .
O104 O 0.4603(3) 0.2693(2) 0.2982(4) 0.054(3) Uani 1 1 d . . . . .
O105 O 0.4807(3) 0.3322(2) 0.3061(3) 0.035(2) Uani 1 1 d . . . . .
O106 O 0.5335(3) 0.2976(2) 0.3279(3) 0.043(3) Uani 1 1 d . . . . .
O107 O 0.6141(3) 0.3050(3) 0.3492(4) 0.077(4) Uani 1 1 d . . . . .
O108 O 0.6208(3) 0.2623(3) 0.4107(3) 0.072(4) Uani 1 1 d . . . . .
O109 O 0.5437(4) 0.2457(3) 0.3840(4) 0.082(4) Uani 1 1 d . . . . .
O110 O 0.5669(3) 0.3071(3) 0.4029(3) 0.050(3) Uani 1 1 d . . . . .
O111 O 0.6202(3) 0.3542(4) 0.4451(4) 0.098(5) Uani 1 1 d . . . . .
O112 O 0.4089(3) 0.3496(2) 0.4859(3) 0.047(3) Uani 1 1 d . . . . .
O113 O 0.5453(3) 0.2996(2) 0.4811(3) 0.058(3) Uani 1 1 d . . . . .
O114 O 0.5413(3) 0.3513(2) 0.4261(3) 0.042(3) Uani 1 1 d . . . . .
O115 O 0.5512(3) 0.3611(3) 0.3443(3) 0.049(3) Uani 1 1 d . . . . .
O116 O 0.4864(3) 0.3039(2) 0.3885(3) 0.040(2) Uani 1 1 d . . . . .
O117 O 0.4804(3) 0.3636(2) 0.3699(3) 0.038(2) Uani 1 1 d . . . . .
O118 O 0.4710(3) 0.3995(2) 0.2931(3) 0.051(3) Uani 1 1 d . . . . .
O119 O 0.4154(3) 0.3285(2) 0.3346(3) 0.037(2) Uani 1 1 d . . . . .
O121 O 0.4629(3) 0.3934(2) 0.5134(3) 0.043(3) Uani 1 1 d . . . . .
O122 O 0.4622(3) 0.4050(2) 0.4285(3) 0.047(3) Uani 1 1 d . . . . .
O123 O 0.3926(3) 0.4096(2) 0.4485(3) 0.058(3) Uani 1 1 d . . . . .
O124 O 0.4739(3) 0.3468(2) 0.4512(3) 0.039(2) Uani 1 1 d . . . . .
O125 O 0.4060(3) 0.3582(2) 0.3985(3) 0.044(3) Uani 1 1 d . . . . .
O126 O 0.3425(3) 0.3937(2) 0.3486(3) 0.052(3) Uani 1 1 d . . . . .
O127 O 0.3426(3) 0.3546(2) 0.2767(3) 0.037(2) Uani 1 1 d . . . . .
O128 O 0.4171(3) 0.3556(2) 0.2476(3) 0.037(2) Uani 1 1 d . . . . .
O129 O 0.4074(3) 0.3880(2) 0.3214(3) 0.043(3) Uani 1 1 d . . . . .
O130 O 0.3802(4) 0.2958(3) 0.5182(4) 0.092(5) Uani 1 1 d . . . . .
O131 O 0.3983(3) 0.2367(2) 0.2264(3) 0.039(2) Uani 1 1 d . . . . .
O132 O 0.2586(2) 0.24563(19) 0.1717(3) 0.031(2) Uani 1 1 d . . . . .
O133 O 0.3035(3) 0.29387(19) 0.1023(3) 0.032(2) Uani 1 1 d . . . . .
O134 O 0.4246(3) 0.2940(2) 0.4166(3) 0.049(3) Uani 1 1 d . . . . .
O135 O 0.5259(3) 0.4164(2) 0.4004(3) 0.054(3) Uani 1 1 d . . . . .
O136 O 0.4466(5) 0.0343(4) 0.1418(5) 0.135(7) Uani 1 1 d . . . . .
O137 O 0.3393(5) 0.2207(5) 0.4257(7) 0.153(8) Uani 1 1 d . . . . .
O138 O 0.3147(4) 0.2936(4) 0.5476(4) 0.107(6) Uani 1 1 d . . . . .
O139 O 0.3775(5) 0.2328(5) 0.5114(6) 0.133(7) Uani 1 1 d . . . . .
O201 O 0.0953(4) 0.1628(3) 0.2698(4) 0.077(4) Uani 1 1 d . . . . .
O202 O 0.1507(3) 0.2486(3) 0.2163(4) 0.071(4) Uani 1 1 d . . . . .
O203 O 0.3913(4) 0.2643(4) 0.9957(5) 0.107(5) Uani 1 1 d . . . . .
O204 O 0.1493(5) 0.2648(4) 0.0902(5) 0.077(5) Uiso 0.8 1 d . . P . .
O205 O 0.293(2) 0.4198(17) 0.165(2) 0.09(2) Uiso 0.2 1 d . . P . .
O206 O 0.4131(16) 0.4635(13) 0.3553(18) 0.105(17) Uiso 0.3 1 d . . P D 1
O207 O 0.1428(5) 0.3118(4) 0.2054(5) 0.075(5) Uiso 0.8 1 d . . P . .
O208 O 0.4634(4) 0.1890(3) 0.0060(5) 0.088(4) Uiso 1 1 d . . . . .
O209 O 0.435(3) 0.467(2) 0.348(3) 0.07(2) Uiso 0.15 1 d . . P E 2
O210 O 0.357(2) 0.4319(19) 0.196(3) 0.10(3) Uiso 0.2 1 d . . P . .
O211 O 0.413(2) 0.1764(18) 0.564(3) 0.10(2) Uiso 0.2 1 d . . P . .
O212 O 0.3162(5) 0.1570(4) 0.8429(5) 0.076(5) Uiso 0.8 1 d . . P . .
O213 O 0.0770(6) 0.0433(5) 0.0774(7) 0.094(7) Uiso 0.7 1 d . . P . .
O214 O 0.4155(10) 0.1778(9) 0.6423(12) 0.089(11) Uiso 0.4 1 d . . P . .
O215 O 0.1873(8) 0.000000 0.8542(9) 0.061(7) Uiso 0.6 2 d S . P . .
O216 O 0.3867(6) 0.000000 0.9746(6) 0.060(5) Uiso 0.8 2 d S . P . .
O217 O 0.3157(6) 0.3824(5) 0.1186(7) 0.042(5) Uiso 0.45 1 d . . P . .
O218 O -0.005(5) 0.346(3) 0.482(4) 0.09(5) Uiso 0.1 1 d . . P . .
O219 O 0.341(3) 0.029(2) 0.363(3) 0.05(3) Uiso 0.1 1 d . . P . .
O220 O 0.3602(9) 0.1741(7) 0.2601(10) 0.072(9) Uiso 0.4 1 d . . P . .
O221 O 0.1108(7) 0.1022(6) 0.2921(8) 0.088(7) Uiso 0.6 1 d . . P . .
O222 O 0.4690(16) 0.2335(13) 0.3911(18) 0.083(16) Uiso 0.25 1 d . . P F 2
O223 O 0.0621(9) 0.2620(8) 0.5198(10) 0.076(9) Uiso 0.4 1 d . . P . .
O224 O 0.0387(14) 0.000000 0.0066(16) 0.081(14) Uiso 0.4 2 d S . P . .
O225 O 0.0855(7) 0.3086(6) 0.0819(8) 0.047(6) Uiso 0.4 1 d . . P . .
O226 O 0.1538(6) 0.1548(5) 0.1078(7) 0.060(6) Uiso 0.5 1 d . . P . .
O227 O 0.3744(10) 0.1265(8) 0.1961(11) 0.014(8) Uiso 0.2 1 d . . P G 2
O228 O 0.3824(11) 0.0241(10) 0.1517(12) 0.025(9) Uiso 0.2 1 d . . P H 2
O229 O 0.4053(11) 0.2273(9) 0.4133(12) 0.024(9) Uiso 0.2 1 d . . P I 2
O230 O 0.1015(12) 0.1875(10) 0.1450(13) 0.069(11) Uiso 0.3 1 d . . P . .
O231 O 0.2716(14) 0.1232(11) 0.3636(16) 0.090(15) Uiso 0.3 1 d . . P . .
O232 O 0.431(3) 0.500000 0.355(3) 0.16(4) Uiso 0.3 2 d S . P J 3
O233 O 0.3220(8) 0.3318(7) 0.4425(9) 0.045(7) Uiso 0.35 1 d . . P . .
O234 O 0.6856(7) 0.2940(6) 0.3639(7) 0.041(6) Uiso 0.4 1 d . . P . .
O235 O 0.4914(10) 0.3813(8) 0.2053(11) 0.047(9) Uiso 0.3 1 d . . P . .
O236 O 0.4208(10) 0.3483(8) 0.0601(11) 0.049(9) Uiso 0.3 1 d . . P . .
O237 O 0.1636(18) 0.000000 0.290(2) 0.079(18) Uiso 0.3 2 d S . P . .
O238 O 0.1016(9) 0.1340(8) 0.0339(10) 0.058(9) Uiso 0.35 1 d . . P . .
O239 O 0.2545(9) 0.1853(8) 0.5224(10) 0.058(9) Uiso 0.35 1 d . . P . .
O240 O 0.3435(9) 0.2001(8) 0.6360(10) 0.058(8) Uiso 0.35 1 d . . P . .
O241 O 0.1044(19) 0.000000 0.213(2) 0.081(19) Uiso 0.3 2 d S . P . .
O242 O 0.2560(10) 0.3788(8) 0.2921(12) 0.054(9) Uiso 0.3 1 d . . P . .
O243 O 0.3864(9) 0.3996(7) 0.0965(10) 0.056(8) Uiso 0.35 1 d . . P . .
O244 O 0.5486(11) 0.1081(9) 0.0983(13) 0.064(11) Uiso 0.3 1 d . . P . .
O245 O 0.5277(11) 0.1058(9) 0.2354(12) 0.059(10) Uiso 0.3 1 d . . P . .
O246 O 0.5625(11) 0.0941(9) 0.1785(13) 0.065(11) Uiso 0.3 1 d . . P . .
O247 O 0.4663(10) 0.1018(9) -0.0287(12) 0.056(10) Uiso 0.3 1 d . . P . .
O248 O 0.074(2) 0.000000 -0.072(2) 0.09(2) Uiso 0.3 2 d S . P . .
O249 O 0.4562(12) 0.000000 0.9638(14) 0.067(12) Uiso 0.4 2 d S . P . .
O250 O 0.2212(10) 0.1584(8) 0.3893(11) 0.050(9) Uiso 0.3 1 d . . P . .
O251 O 0.0911(18) 0.0696(14) -0.028(2) 0.069(17) Uiso 0.2 1 d . . P . .
O252 O 0.0371(16) 0.1422(13) -0.0062(18) 0.109(18) Uiso 0.3 1 d . . P . .
O253 O 0.0531(13) 0.0669(10) 0.3202(14) 0.079(13) Uiso 0.3 1 d . . P . .
O254 O 0.4087(16) 0.1430(13) 0.7110(18) 0.087(17) Uiso 0.25 1 d . . P . .
O255 O 0.2648(14) 0.3617(12) 0.3855(16) 0.092(15) Uiso 0.3 1 d . . P . .
O256 O 0.4785(10) 0.2756(8) 0.1430(11) 0.052(9) Uiso 0.3 1 d . . P . .
O257 O 0.532(4) 0.084(3) 0.439(5) 0.15(5) Uiso 0.15 1 d . . P . .
O258 O 0.384(6) 0.027(5) 0.592(6) 0.14(7) Uiso 0.1 1 d . . P . .
O259 O 0.6511(13) 0.3614(10) 0.3791(14) 0.057(12) Uiso 0.25 1 d . . P . .
O260 O 0.4347(14) 0.0504(12) -0.0571(16) 0.072(14) Uiso 0.25 1 d . . P . .
O261 O 0.0595(17) 0.2367(14) 0.1093(19) 0.095(18) Uiso 0.25 1 d . . P . .
O262 O 0.3395(14) 0.0951(12) -0.1136(16) 0.069(14) Uiso 0.25 1 d . . P . .
O263 O 0.398(2) 0.495(3) 0.366(2) 0.08(2) Uiso 0.15 1 d . . P K 2
O264 O 0.439(3) 0.217(3) 0.040(4) 0.26(5) Uiso 0.3 1 d . . P . .
O265 O 0.3675(12) 0.0890(10) 0.1772(14) 0.053(11) Uiso 0.25 1 d . . P L 3
O266 O 0.4952(11) 0.2406(10) 0.4388(13) 0.047(10) Uiso 0.25 1 d . . P M 3
N1 N 0.4339(8) 0.1658(7) 0.2467(11) 0.102(12) Uiso 0.5 1 d D . P N 1
H1A H 0.443506 0.146263 0.247291 0.153 Uiso 0.5 1 calc R U P N 1
H1B H 0.424927 0.172520 0.217867 0.153 Uiso 0.5 1 calc R U P N 1
H1C H 0.414066 0.165645 0.258624 0.153 Uiso 0.5 1 calc R U P N 1
N2 N 0.3966(7) 0.2070(5) 0.3694(9) 0.121(15) Uiso 0.5 1 d D . P N 1
H2 H 0.379988 0.220278 0.374280 0.145 Uiso 0.5 1 calc R U P N 1
N3 N 0.3131(8) 0.1221(5) 0.2379(10) 0.082(10) Uiso 0.5 1 d D . P O 1
H3A H 0.322927 0.120227 0.268134 0.123 Uiso 0.5 1 calc R U P O 1
H3B H 0.298882 0.139775 0.230907 0.123 Uiso 0.5 1 calc R U P O 1
H3C H 0.332920 0.122783 0.225978 0.123 Uiso 0.5 1 calc R U P O 1
N4 N 0.3767(7) 0.0452(11) 0.1744(8) 0.22(3) Uiso 0.5 1 d D . P O 1
H4 H 0.382492 0.038443 0.150859 0.268 Uiso 0.5 1 calc R U P O 1
C1 C 0.4989(5) 0.1890(5) 0.2540(6) 0.073(6) Uiso 1 1 d D . . N 1
C2 C 0.4651(5) 0.1868(5) 0.2731(5) 0.099(7) Uiso 1 1 d D . . N 1
H2A H 0.452916 0.207810 0.267226 0.118 Uiso 1 1 calc R U . N 1
C3 C 0.4782(6) 0.1843(8) 0.3237(5) 0.056(9) Uiso 0.5 1 d D . P N 1
H3D H 0.493259 0.164911 0.331891 0.067 Uiso 0.5 1 calc R U P N 1
H3E H 0.496424 0.201620 0.335710 0.067 Uiso 0.5 1 calc R U P N 1
C4 C 0.4482(5) 0.1846(5) 0.3478(7) 0.072(11) Uiso 0.5 1 d D . P N 1
C5 C 0.4235(6) 0.2097(6) 0.3468(8) 0.063(10) Uiso 0.5 1 d D . P N 1
H5 H 0.425221 0.228078 0.330981 0.076 Uiso 0.5 1 calc R U P N 1
C6 C 0.4047(10) 0.1759(4) 0.3821(9) 0.141(8) Uiso 0.4 1 d DG U P . .
C7 C 0.4359(10) 0.1620(6) 0.3727(11) 0.136(8) Uiso 0.4 1 d DG U P N .
C8 C 0.4404(11) 0.1301(7) 0.3757(14) 0.137(8) Uiso 0.4 1 d G U P N .
H8 H 0.461668 0.120608 0.369239 0.164 Uiso 0.4 1 calc R U P . .
C9 C 0.4138(13) 0.1120(4) 0.3881(14) 0.148(8) Uiso 0.4 1 d G U P N .
H9 H 0.416895 0.090153 0.390172 0.177 Uiso 0.4 1 calc R U P . .
C10 C 0.3827(11) 0.1259(7) 0.3975(15) 0.153(8) Uiso 0.4 1 d G U P N .
H10 H 0.364498 0.113503 0.406019 0.184 Uiso 0.4 1 calc R U P . .
C11 C 0.3781(9) 0.1578(7) 0.3945(13) 0.149(8) Uiso 0.4 1 d G U P N .
H11 H 0.356875 0.167308 0.400934 0.178 Uiso 0.4 1 calc R U P . .
C21 C 0.2547(5) 0.1020(5) 0.2371(7) 0.086(7) Uiso 1 1 d D . . . .
C22 C 0.2881(6) 0.0953(4) 0.2195(9) 0.064(12) Uiso 0.4 1 d D . P . .
H22 H 0.279312 0.095720 0.186120 0.077 Uiso 0.4 1 calc R U P O 1
C23 C 0.3057(7) 0.0648(6) 0.2364(11) 0.084(16) Uiso 0.4 1 d D . P O .
H23A H 0.285456 0.048653 0.226889 0.101 Uiso 0.4 1 calc R U P P 1
H23B H 0.314772 0.065291 0.269463 0.101 Uiso 0.4 1 calc R U P P 1
C24 C 0.3391(6) 0.0558(11) 0.2206(7) 0.13(3) Uiso 0.4 1 d D . P O 1
C25 C 0.3415(5) 0.0576(9) 0.1770(6) 0.091(17) Uiso 0.4 1 d D . P O 1
H25 H 0.321826 0.066165 0.152318 0.109 Uiso 0.4 1 calc R U P O 1
C26 C 0.4004(5) 0.0464(7) 0.2197(6) 0.151(8) Uiso 0.4 1 d DG U P . .
C27 C 0.3754(6) 0.0429(9) 0.2450(7) 0.150(7) Uiso 0.4 1 d DG U P O .
C28 C 0.3903(9) 0.0380(10) 0.2908(7) 0.150 Uiso 0.4 1 d G U P O .
H28 H 0.373180 0.035572 0.308067 0.180 Uiso 0.4 1 calc R U P . .
C29 C 0.4302(10) 0.0365(11) 0.3113(7) 0.155(7) Uiso 0.4 1 d G U P O .
H29 H 0.440351 0.033129 0.342652 0.186 Uiso 0.4 1 calc R U P . .
C30 C 0.4552(7) 0.0400(11) 0.2861(9) 0.154(8) Uiso 0.4 1 d G U P O .
H30 H 0.482442 0.039014 0.300101 0.185 Uiso 0.4 1 calc R U P . .
C31 C 0.4403(5) 0.0450(9) 0.2402(9) 0.154(8) Uiso 0.4 1 d G U P O .
H31 H 0.457362 0.047341 0.222965 0.185 Uiso 0.4 1 calc R U P . .
C3' C 0.4604(10) 0.2012(9) 0.3046(12) 0.041(9) Uiso 0.4 1 d . . P Q 2

loop_
_atom_site_aniso_label
_atom_site_aniso_U_11
_atom_site_aniso_U_22
_atom_site_aniso_U_33
_atom_site_aniso_U_23
_atom_site_aniso_U_13
_atom_site_aniso_U_12
Mo1 0.0376(6) 0.0247(6) 0.0274(5) 0.0027(5) 0.0090(4) 0.0012(5)
Mo2 0.0515(7) 0.0239(6) 0.0307(5) -0.0004(5) 0.0134(5) -0.0012(5)
Mo3 0.0302(5) 0.0253(6) 0.0268(5) -0.0008(5) 0.0059(4) 0.0011(5)
Mo4 0.0342(6) 0.0231(6) 0.0358(6) 0.0022(5) 0.0074(5) 0.0011(5)
Mo5 0.0351(6) 0.0281(6) 0.0390(6) -0.0004(5) 0.0121(5) 0.0019(5)
Mo6 0.0335(6) 0.0255(6) 0.0239(5) 0.0027(4) 0.0070(4) 0.0008(5)
Mo7 0.0361(6) 0.0312(6) 0.0349(6) -0.0019(5) 0.0044(5) 0.0034(5)
Mo8 0.0350(6) 0.0242(6) 0.0256(5) 0.0013(5) 0.0083(4) -0.0002(5)
Mo9 0.0403(6) 0.0300(6) 0.0310(5) 0.0021(5) 0.0142(4) -0.0005(5)
Mo10 0.0306(6) 0.0252(6) 0.0247(5) 0.0030(5) 0.0037(4) 0.0044(5)
Mo11 0.0367(6) 0.0381(7) 0.0414(6) 0.0159(5) 0.0144(5) 0.0089(6)
Mo12 0.0365(6) 0.0350(7) 0.0283(5) -0.0010(5) 0.0095(4) 0.0004(5)
Mo13 0.0399(6) 0.0273(6) 0.0274(5) 0.0001(5) 0.0047(5) 0.0033(5)
Mo14 0.0416(7) 0.0343(7) 0.0338(6) -0.0061(5) 0.0007(5) 0.0070(6)
Mo15 0.0515(8) 0.0350(7) 0.0328(6) 0.0021(5) 0.0012(6) -0.0037(6)
Mo16 0.0409(6) 0.0281(6) 0.0285(5) 0.0001(5) 0.0074(5) -0.0054(5)
Mo17 0.0464(7) 0.0306(6) 0.0324(6) 0.0009(5) 0.0031(5) -0.0048(6)
Mo18 0.0357(6) 0.0477(7) 0.0355(6) 0.0129(5) 0.0130(5) 0.0090(6)
Mo19 0.0409(7) 0.0276(6) 0.0579(8) -0.0017(6) 0.0051(6) 0.0038(6)
Mo20 0.0613(8) 0.0257(6) 0.0424(6) -0.0002(5) 0.0242(5) -0.0014(6)
Mo21 0.0503(8) 0.0390(7) 0.0297(6) -0.0057(5) -0.0005(5) 0.0100(6)
Mo22 0.0411(7) 0.0248(6) 0.0341(6) 0.0007(5) 0.0029(5) 0.0011(5)
Mo23 0.0505(7) 0.0515(8) 0.0263(5) -0.0008(6) 0.0071(5) -0.0105(7)
Mo24 0.0484(7) 0.0360(7) 0.0539(7) 0.0042(6) 0.0196(6) 0.0063(6)
Mo25 0.0326(6) 0.0410(7) 0.0422(6) -0.0048(6) 0.0064(5) 0.0009(6)
Mo26 0.0417(10) 0.0508(11) 0.0300(8) 0.000 0.0097(7) 0.000
Mo27 0.0416(7) 0.0352(7) 0.0643(9) -0.0046(7) 0.0026(6) 0.0072(6)
Mo28 0.0457(10) 0.0244(9) 0.0453(9) 0.000 0.0173(7) 0.000
Mo29 0.0399(7) 0.0480(8) 0.0342(6) -0.0014(6) 0.0050(5) 0.0005(6)
Mo30 0.0581(8) 0.0649(9) 0.0337(6) 0.0039(7) 0.0054(6) 0.0199(7)
Mo31 0.0573(9) 0.0343(9) 0.0449(8) -0.0030(7) 0.0266(7) -0.0048(8)
Mo32 0.0542(8) 0.0477(8) 0.0312(6) 0.0033(6) 0.0136(5) -0.0049(7)
Mo33 0.1031(15) 0.0317(10) 0.0573(11) 0.000 0.0452(10) 0.000
Mo34 0.0341(7) 0.0542(9) 0.0609(8) -0.0181(7) 0.0097(6) -0.0006(6)
Mo35 0.0356(8) 0.0446(10) 0.0516(9) -0.0088(8) 0.0113(7) 0.0027(8)
Mo36 0.1054(10) 0.0341(8) 0.0733(8) -0.0096(7) 0.0609(7) -0.0124(8)
Mo37 0.0462(8) 0.0638(10) 0.0496(7) 0.0010(7) 0.0107(6) 0.0130(7)
Mo38 0.0494(9) 0.0290(8) 0.1442(17) -0.0030(10) -0.0092(11) 0.0040(7)
Mo39 0.0603(15) 0.108(2) 0.0307(10) -0.0056(13) 0.0143(10) -0.0343(15)
Mo40 0.078(2) 0.078(2) 0.0274(12) -0.0065(13) 0.0138(12) -0.0308(17)
M31 0.129(9) 0.071(8) 0.046(5) -0.015(5) 0.049(5) -0.054(7)
M35 0.041(6) 0.057(7) 0.093(9) -0.034(6) -0.014(6) 0.000(5)
M39 0.043(2) 0.053(3) 0.0325(18) 0.0035(19) -0.0015(17) -0.009(2)
M40 0.0357(15) 0.073(2) 0.0317(13) -0.0033(15) 0.0116(11) -0.0099(16)
O1 0.101(14) 0.061(12) 0.118(15) 0.000 0.055(11) 0.000
O2 0.072(12) 0.107(15) 0.068(11) 0.000 0.018(9) 0.000
O3 0.168(13) 0.030(6) 0.085(8) 0.014(6) 0.065(8) -0.004(7)
O4 0.069(6) 0.024(5) 0.050(5) 0.000(4) 0.025(5) 0.002(5)
O5 0.040(8) 0.040(8) 0.066(9) 0.000 0.007(7) 0.000
O6 0.037(7) 0.044(8) 0.037(7) 0.000 0.010(6) 0.000
O7 0.039(5) 0.032(5) 0.033(5) 0.002(4) -0.001(4) -0.004(4)
O8 0.049(6) 0.031(5) 0.060(6) -0.003(5) 0.013(5) -0.006(5)
O9 0.047(8) 0.019(6) 0.035(7) 0.000 0.002(6) 0.000
O10 0.049(6) 0.017(4) 0.033(4) 0.001(4) -0.006(4) -0.004(4)
O11 0.040(5) 0.026(5) 0.032(4) 0.010(4) 0.004(4) 0.002(4)
O12 0.042(5) 0.042(5) 0.020(4) 0.012(4) -0.001(4) 0.004(5)
O13 0.038(5) 0.021(4) 0.029(4) 0.001(4) 0.006(4) 0.002(4)
O14 0.081(7) 0.031(5) 0.030(4) 0.003(4) 0.030(4) -0.003(5)
O15 0.069(7) 0.033(6) 0.039(5) -0.003(5) -0.003(5) -0.009(5)
O16 0.039(5) 0.030(5) 0.044(5) 0.003(4) 0.003(4) 0.003(4)
O17 0.034(5) 0.027(5) 0.051(5) 0.008(4) 0.013(4) 0.002(4)
O18 0.118(8) 0.029(6) 0.082(6) -0.010(5) 0.072(5) -0.018(6)
O19 0.085(9) 0.086(10) 0.128(11) -0.032(9) 0.053(7) -0.033(8)
O20 0.123(12) 0.081(10) 0.135(12) -0.002(10) 0.057(9) 0.031(9)
O21 0.188(13) 0.035(7) 0.107(9) -0.012(7) 0.091(8) -0.018(8)
O22 0.105(9) 0.050(7) 0.063(6) 0.005(6) 0.044(6) -0.017(7)
O23 0.062(7) 0.047(7) 0.063(6) -0.002(6) 0.025(5) 0.004(6)
O24 0.081(9) 0.059(8) 0.118(11) 0.010(8) 0.039(8) -0.003(7)
O25 0.110(8) 0.019(5) 0.063(6) -0.007(5) 0.054(5) -0.005(5)
O26 0.103(8) 0.051(7) 0.035(5) -0.003(5) 0.025(5) -0.032(6)
O27 0.087(7) 0.041(6) 0.046(5) -0.011(5) 0.037(5) -0.020(6)
O28 0.045(5) 0.027(5) 0.035(4) -0.001(4) 0.024(4) 0.002(4)
O29 0.041(5) 0.026(5) 0.033(5) -0.002(4) 0.000(4) 0.006(4)
O30 0.044(5) 0.027(5) 0.029(4) 0.004(4) 0.002(4) 0.004(4)
O31 0.032(5) 0.026(4) 0.030(4) 0.004(4) 0.004(4) 0.007(4)
O32 0.070(10) 0.034(8) 0.039(7) 0.000 0.011(7) 0.000
O33 0.082(8) 0.035(6) 0.045(5) 0.010(5) 0.019(5) -0.007(5)
O34 0.046(5) 0.022(4) 0.028(4) 0.002(4) 0.010(4) 0.009(4)
O35 0.046(5) 0.029(5) 0.041(5) -0.004(4) 0.013(4) -0.001(4)
O36 0.059(9) 0.031(7) 0.030(6) 0.000 0.003(6) 0.000
O37 0.075(7) 0.039(6) 0.041(5) -0.004(5) 0.027(5) -0.009(5)
O38 0.043(5) 0.019(4) 0.038(5) -0.001(4) 0.010(4) 0.007(4)
O39 0.059(7) 0.059(8) 0.136(11) 0.009(8) 0.047(7) 0.009(6)
O40 0.051(5) 0.028(5) 0.022(4) 0.004(4) 0.009(4) 0.004(4)
O41 0.095(8) 0.074(9) 0.105(8) -0.017(7) 0.070(6) -0.015(7)
O42 0.042(7) 0.029(6) 0.164(13) -0.022(7) 0.003(8) 0.007(5)
O43 0.038(8) 0.036(8) 0.117(13) 0.000 0.034(8) 0.000
O44 0.165(12) 0.078(10) 0.099(9) 0.002(8) 0.076(8) -0.045(9)
O45 0.072(9) 0.036(7) 0.184(16) -0.015(9) -0.031(10) 0.017(7)
O46 0.040(6) 0.033(6) 0.117(10) -0.008(7) -0.013(6) 0.016(5)
O47 0.068(7) 0.082(9) 0.124(10) 0.007(8) 0.062(6) 0.012(7)
O48 0.041(5) 0.026(5) 0.053(6) -0.005(5) 0.000(5) 0.006(4)
O49 0.035(5) 0.038(5) 0.037(5) 0.004(4) 0.003(4) -0.002(4)
O50 0.070(7) 0.082(8) 0.062(7) 0.035(6) 0.023(6) 0.028(7)
O51 0.059(6) 0.028(5) 0.043(5) -0.002(4) 0.023(4) -0.008(5)
O52 0.038(5) 0.024(5) 0.026(4) 0.006(4) 0.007(4) -0.001(4)
O53 0.028(4) 0.028(5) 0.039(5) 0.003(4) 0.010(4) 0.002(4)
O54 0.045(5) 0.029(5) 0.023(4) -0.003(4) 0.009(4) 0.000(4)
O55 0.042(5) 0.023(5) 0.025(4) -0.003(4) 0.004(4) 0.002(4)
O56 0.041(5) 0.024(4) 0.020(4) 0.008(3) 0.007(3) 0.001(4)
O57 0.053(6) 0.044(6) 0.026(4) 0.008(4) 0.011(4) 0.009(5)
O58 0.039(5) 0.024(5) 0.023(4) 0.004(4) 0.002(4) 0.003(4)
O59 0.035(5) 0.053(6) 0.047(5) -0.005(5) 0.005(4) 0.013(5)
O60 0.042(5) 0.027(5) 0.045(5) 0.004(4) 0.005(4) 0.013(4)
O61 0.042(5) 0.039(5) 0.019(4) -0.005(4) 0.007(4) -0.011(4)
O62 0.064(7) 0.104(10) 0.064(6) 0.005(7) 0.040(5) 0.015(7)
O63 0.059(7) 0.102(10) 0.055(6) 0.029(6) 0.025(5) 0.029(7)
O64 0.089(8) 0.067(8) 0.028(5) 0.002(5) 0.014(5) -0.017(7)
O65 0.154(12) 0.141(12) 0.040(6) -0.005(7) 0.016(7) -0.101(9)
O66 0.082(9) 0.109(12) 0.095(10) -0.011(9) 0.029(8) 0.009(9)
O67 0.106(9) 0.128(11) 0.027(5) -0.021(6) 0.013(6) -0.066(8)
O68 0.100(9) 0.163(13) 0.021(5) -0.004(7) 0.012(5) -0.079(8)
O69 0.113(10) 0.193(15) 0.028(5) 0.014(7) 0.012(6) -0.093(9)
O70 0.039(6) 0.127(11) 0.074(7) -0.029(8) 0.024(5) 0.000(7)
O71 0.043(5) 0.046(6) 0.023(4) -0.005(4) 0.007(4) 0.002(5)
O72 0.039(6) 0.035(5) 0.048(6) -0.003(5) -0.012(5) 0.002(5)
O73 0.040(5) 0.026(5) 0.037(5) 0.002(4) 0.004(4) 0.006(4)
O74 0.056(6) 0.052(6) 0.024(4) -0.001(5) 0.001(4) -0.016(5)
O75 0.034(5) 0.050(6) 0.035(5) -0.010(4) 0.010(4) 0.007(5)
O76 0.032(4) 0.026(5) 0.030(4) 0.003(4) 0.007(3) 0.009(4)
O77 0.032(5) 0.030(5) 0.025(4) -0.004(4) 0.002(3) -0.003(4)
O78 0.045(5) 0.031(5) 0.035(5) 0.000(4) 0.007(4) 0.004(4)
O79 0.044(5) 0.020(4) 0.025(4) 0.003(4) 0.005(4) -0.002(4)
O80 0.073(7) 0.032(5) 0.030(4) 0.008(4) 0.015(4) 0.001(5)
O81 0.057(6) 0.046(6) 0.059(6) -0.003(5) 0.030(5) 0.003(5)
O82 0.042(6) 0.034(6) 0.082(8) -0.020(6) -0.028(6) 0.014(5)
O83 0.104(10) 0.106(11) 0.060(7) -0.011(7) 0.037(6) 0.019(9)
O84 0.059(8) 0.064(8) 0.093(9) -0.014(7) 0.002(7) 0.011(7)
O85 0.045(6) 0.056(7) 0.063(6) -0.030(5) 0.004(5) 0.002(5)
O86 0.042(5) 0.031(5) 0.027(4) -0.001(4) 0.006(4) 0.006(4)
O87 0.039(5) 0.019(4) 0.031(4) 0.003(4) 0.005(4) 0.001(4)
O88 0.047(5) 0.032(5) 0.026(4) 0.008(4) 0.008(4) 0.000(4)
O89 0.034(5) 0.050(6) 0.064(6) -0.003(5) 0.007(5) -0.005(5)
O90 0.079(8) 0.074(8) 0.070(7) -0.011(7) 0.032(6) -0.028(7)
O91 0.084(8) 0.089(10) 0.087(8) -0.018(8) 0.038(7) -0.032(8)
O92 0.043(6) 0.074(8) 0.070(7) -0.011(7) 0.007(5) 0.009(6)
O93 0.047(6) 0.051(7) 0.095(8) -0.024(6) 0.016(6) -0.010(6)
O94 0.030(5) 0.084(8) 0.067(7) -0.043(6) -0.007(5) 0.006(6)
O95 0.034(6) 0.071(8) 0.062(7) -0.020(6) -0.010(5) 0.012(6)
O96 0.036(5) 0.031(5) 0.029(4) 0.000(4) 0.004(4) 0.006(4)
O97 0.040(6) 0.056(7) 0.049(6) -0.016(5) -0.001(5) 0.012(5)
O98 0.045(5) 0.016(4) 0.036(4) 0.009(4) 0.007(4) 0.005(4)
O99 0.062(6) 0.021(4) 0.030(4) 0.002(4) 0.006(4) 0.003(5)
O100 0.066(7) 0.037(6) 0.041(5) -0.005(5) 0.009(5) -0.014(5)
O102 0.024(4) 0.043(5) 0.036(4) -0.011(4) 0.008(3) -0.005(4)
O103 0.049(6) 0.092(9) 0.046(6) -0.006(6) 0.015(5) -0.027(6)
O104 0.055(6) 0.033(6) 0.066(7) 0.004(5) 0.008(5) -0.008(5)
O105 0.045(5) 0.033(5) 0.029(4) 0.006(4) 0.013(4) 0.004(4)
O106 0.033(5) 0.054(6) 0.035(5) 0.000(5) -0.001(4) 0.002(5)
O107 0.045(7) 0.110(11) 0.074(8) 0.015(8) 0.015(6) 0.003(7)
O108 0.076(8) 0.095(9) 0.038(6) -0.003(6) 0.006(5) 0.039(7)
O109 0.090(8) 0.062(8) 0.109(9) 0.026(7) 0.055(7) 0.013(7)
O110 0.051(6) 0.065(7) 0.029(5) -0.004(5) 0.005(4) 0.013(5)
O111 0.050(7) 0.178(15) 0.072(8) 0.041(9) 0.029(5) -0.012(8)
O112 0.053(6) 0.053(6) 0.028(5) -0.008(5) 0.005(4) -0.002(5)
O113 0.080(8) 0.043(6) 0.043(5) 0.005(5) 0.010(5) -0.014(6)
O114 0.056(6) 0.032(5) 0.031(5) 0.002(4) 0.003(4) -0.004(5)
O115 0.042(5) 0.072(7) 0.028(5) -0.007(5) 0.008(4) -0.016(5)
O116 0.044(5) 0.038(5) 0.040(5) -0.003(4) 0.016(4) 0.010(5)
O117 0.051(6) 0.027(5) 0.032(4) -0.012(4) 0.008(4) -0.001(4)
O118 0.060(6) 0.044(6) 0.046(6) 0.003(5) 0.013(5) -0.014(5)
O119 0.042(5) 0.026(5) 0.033(4) 0.002(4) -0.002(4) 0.010(4)
O121 0.050(6) 0.042(5) 0.028(4) -0.003(4) 0.001(4) 0.016(5)
O122 0.063(7) 0.025(5) 0.041(5) -0.001(4) -0.001(5) 0.002(5)
O123 0.073(7) 0.049(6) 0.031(5) 0.000(5) -0.012(5) 0.025(6)
O124 0.050(6) 0.025(5) 0.038(5) -0.007(4) 0.008(4) 0.003(5)
O125 0.046(6) 0.038(6) 0.041(5) -0.006(5) 0.006(4) 0.004(5)
O126 0.048(6) 0.050(6) 0.047(6) -0.011(5) -0.002(5) 0.017(5)
O127 0.052(5) 0.033(5) 0.024(4) -0.002(4) 0.011(4) 0.006(5)
O128 0.048(5) 0.028(5) 0.028(4) 0.002(4) 0.003(4) -0.003(4)
O129 0.052(6) 0.035(5) 0.032(5) 0.004(4) -0.002(4) 0.009(5)
O130 0.094(9) 0.127(11) 0.038(6) 0.004(7) -0.003(6) -0.066(8)
O131 0.045(5) 0.027(5) 0.046(5) 0.015(4) 0.013(4) 0.009(4)
O132 0.036(5) 0.024(5) 0.025(4) 0.001(4) 0.001(4) 0.001(4)
O133 0.039(5) 0.029(5) 0.029(4) 0.013(4) 0.013(3) 0.008(4)
O134 0.052(6) 0.047(6) 0.050(5) 0.001(5) 0.021(4) -0.009(5)
O135 0.062(7) 0.049(6) 0.037(5) 0.007(5) -0.004(5) -0.024(5)
O136 0.165(15) 0.152(16) 0.105(11) -0.005(11) 0.066(10) -0.061(12)
O137 0.081(10) 0.21(2) 0.172(17) 0.020(16) 0.051(10) 0.052(12)
O138 0.099(10) 0.173(16) 0.060(7) 0.005(9) 0.040(7) 0.026(11)
O139 0.106(12) 0.168(18) 0.127(13) -0.033(13) 0.039(10) -0.026(12)
O201 0.062(7) 0.096(10) 0.076(8) -0.001(8) 0.025(6) -0.010(7)
O202 0.060(7) 0.099(10) 0.062(7) 0.003(7) 0.030(5) -0.002(7)
O203 0.077(9) 0.130(13) 0.114(11) 0.060(9) 0.030(8) 0.038(9)

loop_
_atom_type_symbol
_atom_type_description
_atom_type_scat_dispersion_real
_atom_type_scat_dispersion_imag
_atom_type_scat_source
Mo Mo -1.6832 0.6857 'International Tables Vol C Tables 4.2.6.8 and 6.1.1.4'
Na Na 0.0362 0.0249 'International Tables Vol C Tables 4.2.6.8 and 6.1.1.4'
O O 0.0106 0.0060 'International Tables Vol C Tables 4.2.6.8 and 6.1.1.4'
N N 0.0061 0.0033 'International Tables Vol C Tables 4.2.6.8 and 6.1.1.4'
C C 0.0033 0.0016 'International Tables Vol C Tables 4.2.6.8 and 6.1.1.4'
H H 0.0000 0.0000 'International Tables Vol C Tables 4.2.6.8 and 6.1.1.4'

loop_
_geom_angle_atom_site_label_1
_geom_angle_atom_site_label_2
_geom_angle_atom_site_label_3
_geom_angle
_geom_angle_site_symmetry_1
_geom_angle_site_symmetry_3
O14 Mo1 O34 101.6(4) . .
O14 Mo1 O12 104.1(4) . .
O34 Mo1 O12 98.0(4) . .
O14 Mo1 O40 105.0(4) . .
O34 Mo1 O40 87.5(4) . .
O12 Mo1 O40 148.6(4) . .
O14 Mo1 O52 98.4(4) . .
O34 Mo1 O52 154.2(3) . .
O12 Mo1 O52 92.6(4) . .
O40 Mo1 O52 71.7(3) . .
O14 Mo1 O13 171.3(4) . .
O34 Mo1 O13 86.8(3) . .
O12 Mo1 O13 72.7(3) . .
O40 Mo1 O13 76.9(3) . .
O52 Mo1 O13 74.0(3) . .
O37 Mo2 O34 104.1(4) . .
O37 Mo2 O10 99.3(5) . .
O34 Mo2 O10 90.0(4) . .
O37 Mo2 O35 102.0(5) . .
O34 Mo2 O35 86.9(4) . .
O10 Mo2 O35 158.6(4) . .
O37 Mo2 O36 100.1(5) . .
O34 Mo2 O36 155.6(4) . .
O10 Mo2 O36 88.8(5) . .
O35 Mo2 O36 85.4(5) . .
O37 Mo2 O11 167.5(4) . .
O34 Mo2 O11 87.0(3) . .
O10 Mo2 O11 74.4(3) . .
O35 Mo2 O11 84.3(3) . .
O36 Mo2 O11 69.3(4) . .
O29 Mo3 O58 103.7(4) . .
O29 Mo3 O31 102.1(4) . .
O58 Mo3 O31 90.1(4) . .
O29 Mo3 O28 100.4(4) . .
O58 Mo3 O28 86.9(4) . .
O31 Mo3 O28 157.4(3) . .
O29 Mo3 O30 100.4(4) . .
O58 Mo3 O30 155.5(3) . .
O31 Mo3 O30 89.5(4) . .
O28 Mo3 O30 84.2(4) . .
O29 Mo3 O56 169.5(4) . .
O58 Mo3 O56 86.4(3) . .
O31 Mo3 O56 74.6(3) . .
O28 Mo3 O56 82.8(3) . .
O30 Mo3 O56 69.9(3) . .
O16 Mo4 O12 100.5(4) . .
O16 Mo4 O38 103.2(4) . .
O12 Mo4 O38 88.8(4) . .
O16 Mo4 O17 100.7(4) . .
O12 Mo4 O17 158.8(4) . .
O38 Mo4 O17 86.9(4) . .
O16 Mo4 O30 100.6(4) . .
O12 Mo4 O30 90.1(4) . .
O38 Mo4 O30 156.0(4) . .
O17 Mo4 O30 85.5(4) . .
O16 Mo4 O13 169.3(4) . .
O12 Mo4 O13 75.2(3) . .
O38 Mo4 O13 86.7(3) . .
O17 Mo4 O13 83.8(3) . .
O30 Mo4 O13 69.9(3) . .
O51 Mo5 O49 98.3(4) . .
O51 Mo5 O48 100.7(5) . .
O49 Mo5 O48 71.0(4) . .
O51 Mo5 O40 93.7(4) . .
O49 Mo5 O40 141.9(4) . .
O48 Mo5 O40 71.3(4) . .
O51 Mo5 O55 95.1(4) . .
O49 Mo5 O55 71.6(4) . .
O48 Mo5 O55 141.0(3) . .
O40 Mo5 O55 143.1(4) . .
O51 Mo5 O52 98.5(4) . .
O49 Mo5 O52 140.8(4) . .
O48 Mo5 O52 138.9(4) . .
O40 Mo5 O52 71.4(3) . .
O55 Mo5 O52 71.8(3) . .
O51 Mo5 O53 172.1(4) . .
O49 Mo5 O53 88.8(4) . .
O48 Mo5 O53 84.9(4) . .
O40 Mo5 O53 82.8(3) . .
O55 Mo5 O53 83.6(3) . .
O52 Mo5 O53 73.7(3) . .
O54 Mo6 O31 103.7(4) . .
O54 Mo6 O87 101.9(4) . .
O31 Mo6 O87 97.8(4) . .
O54 Mo6 O55 103.1(4) . .
O31 Mo6 O55 150.9(4) . .
O87 Mo6 O55 87.6(3) . .
O54 Mo6 O52 97.1(4) . .
O31 Mo6 O52 93.3(4) . .
O87 Mo6 O52 155.0(3) . .
O55 Mo6 O52 72.2(3) . .
O54 Mo6 O56 170.4(4) . .
O31 Mo6 O56 72.9(3) . .
O87 Mo6 O56 87.6(3) . .
O55 Mo6 O56 78.9(3) . .
O52 Mo6 O56 74.4(3) . .
O80 Mo7 O85 104.7(5) . .
O80 Mo7 O86 100.8(4) . .
O85 Mo7 O86 105.4(4) . .
O80 Mo7 O55 95.4(4) . .
O85 Mo7 O55 150.9(4) . .
O86 Mo7 O55 90.9(3) . .
O80 Mo7 O49 95.0(4) . .
O85 Mo7 O49 88.7(4) . .
O86 Mo7 O49 155.1(3) . .
O55 Mo7 O49 68.5(3) . .
O80 Mo7 O81 172.8(4) . .
O85 Mo7 O81 81.3(5) . .
O86 Mo7 O81 81.0(4) . .
O55 Mo7 O81 77.5(4) . .
O49 Mo7 O81 81.1(4) . .
O88 Mo8 O87 104.5(4) . .
O88 Mo8 O133 101.4(4) . .
O87 Mo8 O133 90.9(4) . .
O88 Mo8 O96 99.7(4) . .
O87 Mo8 O96 155.5(4) . .
O133 Mo8 O96 87.8(4) . .
O88 Mo8 O86 100.8(4) . .
O87 Mo8 O86 86.5(4) . .
O133 Mo8 O86 157.5(4) . .
O96 Mo8 O86 85.5(3) . .
O88 Mo8 O79 168.6(4) . .
O87 Mo8 O79 86.2(3) . .
O133 Mo8 O79 74.4(3) . .
O96 Mo8 O79 69.9(3) . .
O86 Mo8 O79 83.2(3) . .
O60 Mo9 O27 104.0(5) . .
O60 Mo9 O28 100.8(4) . .
O27 Mo9 O28 105.5(4) . .
O60 Mo9 O61 95.6(4) . .
O27 Mo9 O61 87.8(4) . .
O28 Mo9 O61 155.5(4) . .
O60 Mo9 O132 94.7(4) . .
O27 Mo9 O132 151.3(4) . .
O28 Mo9 O132 91.9(3) . .
O61 Mo9 O132 68.6(3) . .
O60 Mo9 O59 172.4(4) . .
O27 Mo9 O59 83.0(5) . .
O28 Mo9 O59 79.9(4) . .
O61 Mo9 O59 81.4(3) . .
O132 Mo9 O59 77.7(4) . .
O78 Mo10 O58 102.9(4) . .
O78 Mo10 O133 104.4(4) . .
O58 Mo10 O133 98.6(4) . .
O78 Mo10 O132 103.3(4) . .
O58 Mo10 O132 87.8(3) . .
O133 Mo10 O132 149.2(3) . .
O78 Mo10 O77 95.7(4) . .
O58 Mo10 O77 155.3(3) . .
O133 Mo10 O77 92.4(4) . .
O132 Mo10 O77 71.9(3) . .
O78 Mo10 O79 170.1(4) . .
O58 Mo10 O79 87.0(3) . .
O133 Mo10 O79 73.4(3) . .
O132 Mo10 O79 76.9(3) . .
O77 Mo10 O79 75.0(3) . .
O131 Mo11 O76 103.2(4) . .
O131 Mo11 O79 105.7(4) . .
O76 Mo11 O79 97.6(4) . .
O131 Mo11 O98 104.5(4) . .
O76 Mo11 O98 98.8(4) . .
O79 Mo11 O98 141.0(3) . .
O131 Mo11 O96 99.7(4) . .
O76 Mo11 O96 157.0(4) . .
O79 Mo11 O96 75.6(3) . .
O98 Mo11 O96 75.6(3) . .
O131 Mo11 O77 176.7(4) . .
O76 Mo11 O77 73.5(3) . .
O79 Mo11 O77 75.4(3) . .
O98 Mo11 O77 75.9(3) . .
O96 Mo11 O77 83.5(3) . .
O75 Mo12 O132 95.2(4) . .
O75 Mo12 O74 101.0(4) . .
O132 Mo12 O74 141.1(4) . .
O75 Mo12 O73 93.4(4) . .
O132 Mo12 O73 142.4(4) . .
O74 Mo12 O73 71.9(4) . .
O75 Mo12 O61 98.9(4) . .
O132 Mo12 O61 71.5(3) . .
O74 Mo12 O61 71.1(4) . .
O73 Mo12 O61 142.6(3) . .
O75 Mo12 O77 97.8(4) . .
O132 Mo12 O77 71.5(3) . .
O74 Mo12 O77 139.2(4) . .
O73 Mo12 O77 71.1(4) . .
O61 Mo12 O77 140.5(3) . .
O75 Mo12 O76 172.2(4) . .
O132 Mo12 O76 82.6(3) . .
O74 Mo12 O76 85.2(4) . .
O73 Mo12 O76 83.9(3) . .
O61 Mo12 O76 87.6(3) . .
O77 Mo12 O76 74.4(3) . .
O97 Mo13 O127 103.4(4) . .
O97 Mo13 O99 102.2(5) . .
O127 Mo13 O99 98.6(4) . .
O97 Mo13 O73 104.6(5) . .
O127 Mo13 O73 87.5(4) . .
O99 Mo13 O73 150.3(4) . .
O97 Mo13 O77 96.1(4) . .
O127 Mo13 O77 154.8(4) . .
O99 Mo13 O77 92.6(4) . .
O73 Mo13 O77 72.1(4) . .
O97 Mo13 O98 169.3(4) . .
O127 Mo13 O98 87.1(3) . .
O99 Mo13 O98 73.4(3) . .
O73 Mo13 O98 77.9(3) . .
O77 Mo13 O98 74.6(3) . .
O126 Mo14 O127 103.9(4) . .
O126 Mo14 O129 99.0(5) . .
O127 Mo14 O129 90.5(4) . .
O126 Mo14 O71 102.5(5) . .
O127 Mo14 O71 86.0(4) . .
O129 Mo14 O71 158.4(4) . .
O126 Mo14 O125 99.9(4) . .
O127 Mo14 O125 156.0(4) . .
O129 Mo14 O125 89.3(4) . .
O71 Mo14 O125 85.4(4) . .
O126 Mo14 O119 167.8(4) . .
O127 Mo14 O119 86.6(3) . .
O129 Mo14 O119 74.4(4) . .
O71 Mo14 O119 84.1(4) . .
O125 Mo14 O119 70.2(4) . .
O135 Mo15 O122 102.7(5) . .
O135 Mo15 O121 103.7(4) . 2_656
O122 Mo15 O121 99.0(4) . 2_656
O135 Mo15 O114 104.2(5) . .
O122 Mo15 O114 149.9(4) . .
O121 Mo15 O114 87.7(4) 2_656 .
O135 Mo15 O117 95.6(4) . .
O122 Mo15 O117 91.2(4) . .
O121 Mo15 O117 155.5(4) 2_656 .
O114 Mo15 O117 72.8(4) . .
O135 Mo15 O124 169.0(4) . .
O122 Mo15 O124 73.7(4) . .
O121 Mo15 O124 87.1(4) 2_656 .
O114 Mo15 O124 77.4(4) . .
O117 Mo15 O124 74.4(3) . .
O100 Mo16 O128 104.0(4) . .
O100 Mo16 O99 98.0(5) . .
O128 Mo16 O99 89.5(4) . .
O100 Mo16 O102 102.3(5) . .
O128 Mo16 O102 86.9(4) . .
O99 Mo16 O102 159.6(4) . .
O100 Mo16 O96 100.1(4) . .
O128 Mo16 O96 155.9(4) . .
O99 Mo16 O96 88.9(4) . .
O102 Mo16 O96 86.3(3) . .
O100 Mo16 O98 168.3(4) . .
O128 Mo16 O98 86.0(3) . .
O99 Mo16 O98 75.8(3) . .
O102 Mo16 O98 84.0(3) . .
O96 Mo16 O98 70.3(3) . .
O118 Mo17 O128 103.1(4) . .
O118 Mo17 O129 102.4(5) . .
O128 Mo17 O129 99.4(4) . .
O118 Mo17 O105 105.0(5) . .
O128 Mo17 O105 87.0(4) . .
O129 Mo17 O105 149.6(4) . .
O118 Mo17 O117 95.8(4) . .
O128 Mo17 O117 155.5(4) . .
O129 Mo17 O117 91.5(4) . .
O105 Mo17 O117 73.0(3) . .
O118 Mo17 O119 168.9(4) . .
O128 Mo17 O119 87.8(3) . .
O129 Mo17 O119 73.4(4) . .
O105 Mo17 O119 77.2(3) . .
O117 Mo17 O119 74.2(3) . .
O57 Mo18 O53 103.8(4) . .
O57 Mo18 O13 104.2(4) . .
O53 Mo18 O13 99.1(4) . .
O57 Mo18 O56 105.5(4) . .
O53 Mo18 O56 98.4(4) . .
O13 Mo18 O56 140.6(3) . .
O57 Mo18 O30 98.5(4) . .
O53 Mo18 O30 157.7(4) . .
O13 Mo18 O30 75.7(3) . .
O56 Mo18 O30 74.8(3) . .
O57 Mo18 O52 176.8(4) . .
O53 Mo18 O52 73.1(3) . .
O13 Mo18 O52 76.0(3) . .
O56 Mo18 O52 75.7(3) . .
O30 Mo18 O52 84.6(3) . .
O33 Mo19 O42 104.2(6) . .
O33 Mo19 O35 100.1(5) . .
O42 Mo19 O35 104.3(5) . .
O33 Mo19 O40 94.9(4) . .
O42 Mo19 O40 152.1(5) . .
O35 Mo19 O40 92.0(4) . .
O33 Mo19 O48 97.2(5) . .
O42 Mo19 O48 89.0(4) . .
O35 Mo19 O48 154.8(4) . .
O40 Mo19 O48 68.3(3) . .
O33 Mo19 O41 171.8(5) . .
O42 Mo19 O41 82.9(6) . .
O35 Mo19 O41 81.6(4) . .
O40 Mo19 O41 77.1(4) . .
O48 Mo19 O41 78.8(4) . .
O15 Mo20 O18 104.2(5) . .
O15 Mo20 O17 100.3(4) . .
O18 Mo20 O17 105.2(5) . .
O15 Mo20 O4 94.6(4) . .
O18 Mo20 O4 89.6(4) . .
O17 Mo20 O4 155.5(4) . .
O15 Mo20 O7 94.6(4) . .
O18 Mo20 O7 151.8(5) . .
O17 Mo20 O7 91.6(4) . .
O4 Mo20 O7 67.8(4) . .
O15 Mo20 O39 172.3(5) . .
O18 Mo20 O39 82.2(5) . .
O17 Mo20 O39 81.8(4) . .
O4 Mo20 O39 81.0(4) . .
O7 Mo20 O39 77.9(4) . .
O123 Mo21 O121 103.2(4) . .
O123 Mo21 O122 100.5(5) . .
O121 Mo21 O122 88.8(4) . .
O123 Mo21 O112 101.7(5) . .
O121 Mo21 O112 86.5(4) . .
O122 Mo21 O112 157.8(4) . .
O123 Mo21 O125 100.2(4) . .
O121 Mo21 O125 156.5(4) . .
O122 Mo21 O125 89.5(4) . .
O112 Mo21 O125 86.3(4) . .
O123 Mo21 O124 169.3(4) . .
O121 Mo21 O124 86.1(3) . .
O122 Mo21 O124 74.2(4) . .
O112 Mo21 O124 83.8(4) . .
O125 Mo21 O124 70.8(3) . .
O8 Mo22 O38 103.4(4) . .
O8 Mo22 O10 101.6(5) . .
O38 Mo22 O10 99.0(4) . .
O8 Mo22 O7 105.1(5) . .
O38 Mo22 O7 88.2(4) . .
O10 Mo22 O7 149.9(4) . .
O8 Mo22 O9 95.7(5) . .
O38 Mo22 O9 155.2(4) . .
O10 Mo22 O9 92.4(5) . .
O7 Mo22 O9 71.4(4) . .
O8 Mo22 O11 168.3(4) . .
O38 Mo22 O11 87.9(3) . .
O10 Mo22 O11 73.5(3) . .
O7 Mo22 O11 77.6(3) . .
O9 Mo22 O11 74.2(4) . .
O72 Mo23 O67 105.1(6) . .
O72 Mo23 O71 101.0(4) . .
O67 Mo23 O71 105.3(5) . .
O72 Mo23 O74 96.0(4) . .
O67 Mo23 O74 88.5(5) . .
O71 Mo23 O74 154.3(4) . .
O72 Mo23 O73 94.6(4) . .
O67 Mo23 O73 151.3(5) . .
O71 Mo23 O73 90.9(4) . .
O74 Mo23 O73 68.5(4) . .
O72 Mo23 O70 171.6(5) . .
O67 Mo23 O70 82.6(6) . .
O71 Mo23 O70 79.7(4) . .
O74 Mo23 O70 80.7(4) . .
O73 Mo23 O70 77.0(4) . .
O134 Mo24 O116 102.8(5) . .
O134 Mo24 O119 106.3(4) . .
O116 Mo24 O119 97.8(4) . .
O134 Mo24 O124 104.6(4) . .
O116 Mo24 O124 98.6(4) . .
O119 Mo24 O124 140.6(4) . .
O134 Mo24 O125 97.6(5) . .
O116 Mo24 O125 159.6(4) . .
O119 Mo24 O125 75.4(4) . .
O124 Mo24 O125 76.8(4) . .
O134 Mo24 O117 177.4(4) . .
O116 Mo24 O117 74.8(4) . .
O119 Mo24 O117 75.1(3) . .
O124 Mo24 O117 75.1(3) . .
O125 Mo24 O117 84.9(3) . .
O104 Mo25 O94 103.8(6) . .
O104 Mo25 O102 101.0(5) . .
O94 Mo25 O102 104.1(4) . .
O104 Mo25 O106 95.5(4) . .
O94 Mo25 O106 89.3(4) . .
O102 Mo25 O106 155.4(4) . .
O104 Mo25 O105 95.1(4) . .
O94 Mo25 O105 152.5(4) . .
O102 Mo25 O105 91.5(4) . .
O106 Mo25 O105 68.8(4) . .
O104 Mo25 O103 173.2(5) . .
O94 Mo25 O103 82.4(5) . .
O102 Mo25 O103 80.0(4) . .
O106 Mo25 O103 81.6(4) . .
O105 Mo25 O103 78.1(4) . .
O32 Mo26 O6 102.7(7) . .
O32 Mo26 O11 105.4(3) . 6
O6 Mo26 O11 98.3(3) . 6
O32 Mo26 O11 105.4(3) . .
O6 Mo26 O11 98.3(3) . .
O11 Mo26 O11 140.6(5) 6 .
O32 Mo26 O36 98.9(6) . .
O6 Mo26 O36 158.4(6) . .
O11 Mo26 O36 75.8(3) 6 .
O11 Mo26 O36 75.8(3) . .
O32 Mo26 O9 175.5(6) . .
O6 Mo26 O9 72.9(5) . .
O11 Mo26 O9 75.6(3) 6 .
O11 Mo26 O9 75.6(3) . .
O36 Mo26 O9 85.6(5) . .
O50 Mo27 O82 101.8(6) . .
O50 Mo27 O46 101.0(6) . .
O82 Mo27 O46 106.9(5) . .
O50 Mo27 O48 96.6(5) . .
O82 Mo27 O48 153.1(5) . .
O46 Mo27 O48 88.5(4) . .
O50 Mo27 O49 96.5(5) . .
O82 Mo27 O49 89.2(4) . .
O46 Mo27 O49 153.0(5) . .
O48 Mo27 O49 69.1(4) . .
O50 Mo27 O47 174.2(5) . .
O82 Mo27 O47 83.2(5) . .
O46 Mo27 O47 80.3(6) . .
O48 Mo27 O47 77.7(4) . .
O49 Mo27 O47 80.4(4) . .
O5 Mo28 O4 100.3(5) . .
O5 Mo28 O4 100.3(5) . 6
O4 Mo28 O4 72.4(5) . 6
O5 Mo28 O7 94.1(3) . .
O4 Mo28 O7 70.9(4) . .
O4 Mo28 O7 142.4(4) 6 .
O5 Mo28 O7 94.1(3) . 6
O4 Mo28 O7 142.4(4) . 6
O4 Mo28 O7 70.9(4) 6 6
O7 Mo28 O7 142.6(6) . 6
O5 Mo28 O9 98.5(7) . .
O4 Mo28 O9 138.8(3) . .
O4 Mo28 O9 138.8(3) 6 .
O7 Mo28 O9 71.4(3) . .
O7 Mo28 O9 71.4(3) 6 .
O5 Mo28 O6 172.5(7) . .
O4 Mo28 O6 85.7(4) . .
O4 Mo28 O6 85.7(4) 6 .
O7 Mo28 O6 83.5(3) . .
O7 Mo28 O6 83.5(3) 6 .
O9 Mo28 O6 74.0(5) . .
O115 Mo29 O110 102.8(5) . .
O115 Mo29 O106 98.2(5) . .
O110 Mo29 O106 71.0(4) . .
O115 Mo29 O105 94.9(4) . .
O110 Mo29 O105 140.6(4) . .
O106 Mo29 O105 71.8(4) . .
O115 Mo29 O114 93.9(4) . .
O110 Mo29 O114 71.3(4) . .
O106 Mo29 O114 142.1(4) . .
O105 Mo29 O114 142.8(4) . .
O115 Mo29 O117 98.2(5) . .
O110 Mo29 O117 138.0(4) . .
O106 Mo29 O117 141.0(3) . .
O105 Mo29 O117 71.7(3) . .
O114 Mo29 O117 71.3(4) . .
O115 Mo29 O116 172.6(4) . .
O110 Mo29 O116 83.2(4) . .
O106 Mo29 O116 87.9(4) . .
O105 Mo29 O116 82.9(3) . .
O114 Mo29 O116 83.8(4) . .
O117 Mo29 O116 74.4(4) . .
O130 Mo30 O113 102.5(7) 2_656 .
O130 Mo30 O112 106.9(5) 2_656 2_656
O113 Mo30 O112 99.9(5) . 2_656
O130 Mo30 O110 88.6(5) 2_656 .
O113 Mo30 O110 95.7(5) . .
O112 Mo30 O110 154.9(4) 2_656 .
O130 Mo30 O114 153.1(5) 2_656 .
O113 Mo30 O114 94.0(5) . .
O112 Mo30 O114 90.8(4) 2_656 .
O110 Mo30 O114 68.5(4) . .
O130 Mo30 O111 85.8(7) 2_656 .
O113 Mo30 O111 171.0(5) . .
O112 Mo30 O111 81.0(5) 2_656 .
O110 Mo30 O111 80.6(5) . .
O114 Mo30 O111 77.0(4) . .
O22 Mo31 O23 104.0(6) . .
O22 Mo31 O25 99.1(5) . .
O23 Mo31 O25 101.5(5) . .
O22 Mo31 O26 92.0(5) . .
O23 Mo31 O26 95.3(5) . .
O25 Mo31 O26 156.8(5) . .
O22 Mo31 O27 163.1(5) . .
O23 Mo31 O27 91.5(5) . .
O25 Mo31 O27 83.8(4) . .
O26 Mo31 O27 79.9(4) . .
O22 Mo31 O24 88.6(6) . .
O23 Mo31 O24 165.9(5) . .
O25 Mo31 O24 82.4(5) . .
O26 Mo31 O24 77.6(5) . .
O27 Mo31 O24 75.3(5) . .
O63 Mo32 O26 101.2(6) . .
O63 Mo32 O64 101.6(5) . .
O26 Mo32 O64 104.9(5) . .
O63 Mo32 O74 98.5(6) . .
O26 Mo32 O74 152.7(4) . .
O64 Mo32 O74 89.2(5) . .
O63 Mo32 O61 97.5(5) . .
O26 Mo32 O61 88.9(4) . .
O64 Mo32 O61 153.6(5) . .
O74 Mo32 O61 69.9(3) . .
O63 Mo32 O62 175.7(5) . .
O26 Mo32 O62 81.6(5) . .
O64 Mo32 O62 80.6(5) . .
O74 Mo32 O62 77.7(5) . .
O61 Mo32 O62 79.3(4) . .
O2 Mo33 O3 99.4(6) . .
O2 Mo33 O3 99.4(6) . 6
O3 Mo33 O3 107.7(8) . 6
O2 Mo33 O4 93.7(6) . .
O3 Mo33 O4 89.3(5) . .
O3 Mo33 O4 156.3(5) 6 .
O2 Mo33 O4 93.7(6) . 6
O3 Mo33 O4 156.3(5) . 6
O3 Mo33 O4 89.3(5) 6 6
O4 Mo33 O4 70.1(5) . 6
O2 Mo33 O1 174.8(8) . .
O3 Mo33 O1 83.5(6) . .
O3 Mo33 O1 83.5(6) 6 .
O4 Mo33 O1 82.1(5) . .
O4 Mo33 O1 82.1(5) 6 .
O92 Mo34 O93 103.8(6) . .
O92 Mo34 O89 97.7(5) . .
O93 Mo34 O89 98.3(5) . .
O92 Mo34 O95 94.2(5) . .
O93 Mo34 O95 97.1(5) . .
O89 Mo34 O95 157.6(5) . .
O92 Mo34 O91 90.3(6) . .
O93 Mo34 O91 165.5(5) . .
O89 Mo34 O91 82.9(5) . .
O95 Mo34 O91 78.2(5) . .
O92 Mo34 O94 164.7(6) . .
O93 Mo34 O94 91.2(5) . .
O89 Mo34 O94 83.1(4) . .
O95 Mo34 O94 80.5(4) . .
O91 Mo34 O94 74.6(5) . .
O83 Mo35 O84 105.8(7) . .
O83 Mo35 O89 100.5(6) . .
O84 Mo35 O89 97.5(5) . .
O83 Mo35 O82 96.2(6) . .
O84 Mo35 O82 92.6(5) . .
O89 Mo35 O82 157.2(5) . .
O83 Mo35 O85 89.9(6) . .
O84 Mo35 O85 163.8(6) . .
O89 Mo35 O85 83.0(4) . .
O82 Mo35 O85 81.7(4) . .
O83 Mo35 O90 164.3(6) . .
O84 Mo35 O90 89.3(6) . .
O89 Mo35 O90 81.2(5) . .
O82 Mo35 O90 78.5(5) . .
O85 Mo35 O90 74.7(5) . .
O21 Mo36 O19 104.7(7) . .
O21 Mo36 O25 99.0(5) . .
O19 Mo36 O25 98.3(6) . .
O21 Mo36 O3 93.7(6) . .
O19 Mo36 O3 95.0(6) . .
O25 Mo36 O3 158.6(6) . .
O21 Mo36 O20 89.6(7) . .
O19 Mo36 O20 164.7(7) . .
O25 Mo36 O20 84.3(5) . .
O3 Mo36 O20 78.6(6) . .
O21 Mo36 O18 166.8(7) . .
O19 Mo36 O18 87.9(6) . .
O25 Mo36 O18 82.7(4) . .
O3 Mo36 O18 81.1(5) . .
O20 Mo36 O18 77.5(6) . .
O109 Mo37 O95 101.9(6) . .
O109 Mo37 O108 103.5(6) . .
O95 Mo37 O108 106.0(5) . .
O109 Mo37 O106 97.7(5) . .
O95 Mo37 O106 87.9(4) . .
O108 Mo37 O106 151.4(5) . .
O109 Mo37 O110 96.7(6) . .
O95 Mo37 O110 152.6(5) . .
O108 Mo37 O110 88.8(5) . .
O106 Mo37 O110 69.7(4) . .
O109 Mo37 O107 174.6(6) . .
O95 Mo37 O107 82.8(5) . .
O108 Mo37 O107 77.5(5) . .
O106 Mo37 O107 79.7(4) . .
O110 Mo37 O107 78.0(5) . .
O45 Mo38 O43 100.0(6) . .
O45 Mo38 O44 97.0(9) . .
O43 Mo38 O44 94.4(7) . .
O45 Mo38 O46 93.4(5) . .
O43 Mo38 O46 165.3(5) . .
O44 Mo38 O46 89.9(6) . .
O45 Mo38 O136 92.7(9) . .
O43 Mo38 O136 88.3(8) . .
O44 Mo38 O136 169.4(8) . .
O46 Mo38 O136 85.0(7) . .
O45 Mo38 O42 173.6(7) . .
O43 Mo38 O42 84.2(5) . .
O44 Mo38 O42 87.5(7) . .
O46 Mo38 O42 81.9(4) . .
O136 Mo38 O42 82.6(7) . .
O138 Mo39 O69 105.8(8) . .
O138 Mo39 O68 107.4(7) . .
O69 Mo39 O68 99.0(6) . .
O138 Mo39 O108 94.0(6) . 2_656
O69 Mo39 O108 88.5(5) . 2_656
O68 Mo39 O108 154.2(6) . 2_656
O138 Mo39 O130 96.1(8) . .
O69 Mo39 O130 155.4(7) . .
O68 Mo39 O130 84.7(5) . .
O108 Mo39 O130 78.8(5) 2_656 .
O138 Mo39 O139 168.5(7) . .
O69 Mo39 O139 82.1(8) . .
O68 Mo39 O139 79.0(7) . .
O108 Mo39 O139 77.6(6) 2_656 .
O130 Mo39 O139 74.7(6) . .
O65 Mo40 O137 108.3(10) . .
O65 Mo40 O64 96.8(6) . .
O137 Mo40 O64 96.6(8) . .
O65 Mo40 O68 97.3(6) . .
O137 Mo40 O68 94.2(9) . .
O64 Mo40 O68 158.5(6) . .
O65 Mo40 O67 163.6(8) . .
O137 Mo40 O67 88.1(9) . .
O64 Mo40 O67 81.9(5) . .
O68 Mo40 O67 80.0(5) . .
O65 Mo40 O66 87.2(8) . .
O137 Mo40 O66 164.5(9) . .
O64 Mo40 O66 81.7(5) . .
O68 Mo40 O66 82.9(6) . .
O67 Mo40 O66 76.4(6) . .
O22 M31 O26 101.0(8) . .
O22 M31 O24 105.3(9) . .
O26 M31 O24 97.2(9) . .
O22 M31 O25 91.3(8) . .
O26 M31 O25 164.1(8) . .
O24 M31 O25 89.1(8) . .
O22 M31 O23 86.9(8) . .
O26 M31 O23 88.8(8) . .
O24 M31 O23 165.0(9) . .
O25 M31 O23 81.8(6) . .
O22 M31 O27 165.9(10) . .
O26 M31 O27 86.2(7) . .
O24 M31 O27 85.7(8) . .
O25 M31 O27 79.7(5) . .
O23 M31 O27 81.0(6) . .
O84 M35 O90 113.1(10) . .
O84 M35 O82 97.1(8) . .
O90 M35 O82 95.9(9) . .
O84 M35 O89 96.1(8) . .
O90 M35 O89 94.7(8) . .
O82 M35 O89 158.2(9) . .
O84 M35 O85 161.8(11) . .
O90 M35 O85 84.9(8) . .
O82 M35 O85 82.1(6) . .
O89 M35 O85 79.9(6) . .
O84 M35 O83 86.1(9) . .
O90 M35 O83 160.7(9) . .
O82 M35 O83 82.4(7) . .
O89 M35 O83 81.3(7) . .
O85 M35 O83 75.8(6) . .
O69 M39 O139 109.4(10) . .
O69 M39 O108 98.7(6) . 2_656
O139 M39 O108 101.0(8) . 2_656
O69 M39 O68 96.9(6) . .
O139 M39 O68 92.3(8) . .
O108 M39 O68 154.8(6) 2_656 .
O69 M39 O138 85.8(8) . .
O139 M39 O138 164.1(9) . .
O108 M39 O138 80.6(6) 2_656 .
O68 M39 O138 80.9(6) . .
O69 M39 O130 163.6(8) . .
O139 M39 O130 86.7(8) . .
O108 M39 O130 80.6(5) 2_656 .
O68 M39 O130 78.9(5) . .
O138 M39 O130 77.9(6) . .
O66 M40 O65 108.8(8) . .
O66 M40 O68 110.0(8) . .
O65 M40 O68 97.1(6) . .
O66 M40 O64 96.0(7) . .
O65 M40 O64 86.8(6) . .
O68 M40 O64 150.7(6) . .
O66 M40 O67 95.2(7) . .
O65 M40 O67 153.6(7) . .
O68 M40 O67 84.5(5) . .
O64 M40 O67 79.7(5) . .
O66 M40 O137 166.5(8) . .
O65 M40 O137 80.0(8) . .
O68 M40 O137 78.1(7) . .
O64 M40 O137 74.0(6) . .
O67 M40 O137 74.5(7) . .
O70 Na1 O62 93.6(9) . .
O70 Na1 O240 116.7(11) . 7_556
O62 Na1 O240 101.2(11) . 7_556
O70 Na1 O207 120.2(10) . .
O62 Na1 O207 98.7(8) . .
O240 Na1 O207 117.6(11) 7_556 .
Mo33 O3 Mo36 158.8(7) . .
Mo28 O4 Mo33 108.7(4) . .
Mo28 O4 Mo20 110.9(5) . .
Mo33 O4 Mo20 136.9(5) . .
Mo26 O6 Mo28 116.6(6) . .
Mo28 O7 Mo22 108.7(4) . .
Mo28 O7 Mo20 109.7(4) . .
Mo22 O7 Mo20 141.2(5) . .
Mo22 O9 Mo22 139.6(6) 6 .
Mo22 O9 Mo28 103.4(4) 6 .
Mo22 O9 Mo28 103.4(4) . .
Mo22 O9 Mo26 103.1(4) 6 .
Mo22 O9 Mo26 103.1(4) . .
Mo28 O9 Mo26 96.5(4) . .
Mo22 O10 Mo2 122.6(4) . .
Mo26 O11 Mo2 103.3(4) . .
Mo26 O11 Mo22 107.1(4) . .
Mo2 O11 Mo22 88.0(3) . .
Mo1 O12 Mo4 123.3(4) . .
Mo18 O13 Mo4 103.2(4) . .
Mo18 O13 Mo1 106.7(4) . .
Mo4 O13 Mo1 87.9(3) . .
Mo20 O17 Mo4 148.9(5) . .
Mo20 O18 Mo36 154.5(6) . .
C21 O20 Mo36 128.5(13) . .
C21 O24 M31 133.2(13) . .
C21 O24 Mo31 126.5(12) . .
Mo36 O25 Mo31 138.7(6) . .
Mo36 O25 M31 130.7(7) . .
M31 O26 Mo32 156.0(8) . .
Mo32 O26 Mo31 157.3(6) . .
Mo9 O27 M31 150.2(6) . .
Mo9 O27 Mo31 156.1(6) . .
Mo9 O28 Mo3 148.2(5) . .
Mo4 O30 Mo3 135.9(4) . .
Mo4 O30 Mo18 110.8(4) . .
Mo3 O30 Mo18 110.8(4) . .
Mo6 O31 Mo3 123.2(4) . .
Mo1 O34 Mo2 159.3(5) . .
Mo19 O35 Mo2 147.0(5) . .
Mo2 O36 Mo2 134.6(7) 6 .
Mo2 O36 Mo26 111.2(4) 6 .
Mo2 O36 Mo26 111.2(4) . .
Mo22 O38 Mo4 158.3(5) . .
Mo5 O40 Mo1 108.5(4) . .
Mo5 O40 Mo19 109.7(4) . .
Mo1 O40 Mo19 141.4(5) . .
Mo19 O42 Mo38 155.5(7) . .
Mo38 O43 Mo38 142.2(9) . 6
Mo27 O46 Mo38 159.1(7) . .
Mo5 O48 Mo27 109.7(4) . .
Mo5 O48 Mo19 110.0(4) . .
Mo27 O48 Mo19 137.3(5) . .
Mo5 O49 Mo27 110.0(4) . .
Mo5 O49 Mo7 109.6(4) . .
Mo27 O49 Mo7 134.0(4) . .
Mo6 O52 Mo1 140.4(4) . .
Mo6 O52 Mo5 103.2(4) . .
Mo1 O52 Mo5 102.5(4) . .
Mo6 O52 Mo18 103.3(3) . .
Mo1 O52 Mo18 103.2(3) . .
Mo5 O52 Mo18 96.5(3) . .
Mo18 O53 Mo5 116.8(4) . .
Mo6 O55 Mo5 108.1(4) . .
Mo6 O55 Mo7 142.5(5) . .
Mo5 O55 Mo7 109.0(4) . .
Mo18 O56 Mo3 104.0(4) . .
Mo18 O56 Mo6 106.6(3) . .
Mo3 O56 Mo6 88.3(2) . .
Mo10 O58 Mo3 158.7(5) . .
Mo12 O61 Mo32 109.0(4) . .
Mo12 O61 Mo9 109.4(4) . .
Mo32 O61 Mo9 134.7(5) . .
Mo32 O62 Na1 134.0(7) . .
Mo32 O64 Mo40 156.5(8) . .
Mo32 O64 M40 156.7(7) . .
Mo23 O67 M40 157.5(6) . .
Mo23 O67 Mo40 151.0(8) . .
Mo39 O68 Mo40 139.0(8) . .
M40 O68 M39 138.4(8) . .
Mo23 O70 Na1 132.4(8) . .
Mo23 O71 Mo14 148.2(5) . .
Mo13 O73 Mo12 109.5(4) . .
Mo13 O73 Mo23 141.2(5) . .
Mo12 O73 Mo23 108.7(4) . .
Mo12 O74 Mo32 109.5(4) . .
Mo12 O74 Mo23 110.1(5) . .
Mo32 O74 Mo23 136.4(5) . .
Mo11 O76 Mo12 116.7(4) . .
Mo10 O77 Mo13 141.7(4) . .
Mo10 O77 Mo12 103.0(4) . .
Mo13 O77 Mo12 102.5(4) . .
Mo10 O77 Mo11 102.6(4) . .
Mo13 O77 Mo11 102.9(3) . .
Mo12 O77 Mo11 95.5(3) . .
Mo11 O79 Mo8 102.7(3) . .
Mo11 O79 Mo10 107.1(4) . .
Mo8 O79 Mo10 87.8(3) . .
O264 O81 Mo7 141(9) . .
Mo27 O82 M35 155.1(9) . .
Mo27 O82 Mo35 157.7(6) . .
Mo7 O85 Mo35 154.5(6) . .
Mo7 O85 M35 150.9(7) . .
Mo7 O86 Mo8 149.7(5) . .
Mo6 O87 Mo8 158.0(5) . .
Mo35 O89 Mo34 140.3(6) . .
Mo34 O89 M35 128.1(7) . .
C1 O90 Mo35 127.0(12) . .
C1 O91 Mo34 126.4(12) . .
Mo25 O94 Mo34 153.8(5) . .
Mo37 O95 Mo34 159.9(6) . .
Mo8 O96 Mo16 137.1(5) . .
Mo8 O96 Mo11 111.1(4) . .
Mo16 O96 Mo11 110.2(4) . .
Mo11 O98 Mo16 103.3(4) . .
Mo11 O98 Mo13 106.6(4) . .
Mo16 O98 Mo13 88.3(3) . .
Mo13 O99 Mo16 121.5(4) . .
Mo25 O102 Mo16 148.1(5) . .
Mo17 O105 Mo29 108.3(4) . .
Mo17 O105 Mo25 142.5(4) . .
Mo29 O105 Mo25 109.0(4) . .
Mo29 O106 Mo37 109.6(4) . .
Mo29 O106 Mo25 109.7(4) . .
Mo37 O106 Mo25 134.9(5) . .
Mo37 O108 M39 153.3(8) . 2_656
Mo37 O108 Mo39 158.5(7) . 2_656
Mo29 O110 Mo37 109.6(4) . .
Mo29 O110 Mo30 110.6(5) . .
Mo37 O110 Mo30 138.1(5) . .
Mo30 O112 Mo21 148.7(6) 2_656 .
Mo15 O114 Mo29 108.7(4) . .
Mo15 O114 Mo30 141.4(5) . .
Mo29 O114 Mo30 109.2(5) . .
Mo24 O116 Mo29 115.9(5) . .
Mo15 O117 Mo17 142.3(5) . .
Mo15 O117 Mo29 102.3(4) . .
Mo17 O117 Mo29 102.0(4) . .
Mo15 O117 Mo24 103.3(4) . .
Mo17 O117 Mo24 102.8(4) . .
Mo29 O117 Mo24 95.0(3) . .
Mo24 O119 Mo14 103.4(4) . .
Mo24 O119 Mo17 107.9(4) . .
Mo14 O119 Mo17 88.7(3) . .
Mo15 O121 Mo21 158.7(6) 2_656 .
Mo15 O122 Mo21 122.5(5) . .
Mo24 O124 Mo21 103.0(4) . .
Mo24 O124 Mo15 107.2(4) . .
Mo21 O124 Mo15 88.2(3) . .
Mo14 O125 Mo21 137.4(5) . .
Mo14 O125 Mo24 110.5(4) . .
Mo21 O125 Mo24 109.0(4) . .
Mo13 O127 Mo14 159.6(5) . .
Mo17 O128 Mo16 159.0(5) . .
Mo17 O129 Mo14 122.0(5) . .
Mo30 O130 Mo39 157.2(7) 2_656 .
Mo30 O130 M39 153.9(7) 2_656 .
Mo12 O132 Mo10 108.7(4) . .
Mo12 O132 Mo9 109.5(4) . .
Mo10 O132 Mo9 141.6(4) . .
Mo10 O133 Mo8 123.1(4) . .
C5 N2 C6 96(2) . .
C25 N4 C26 101.5(17) . .
O90 C1 O91 129.3(16) . .
O90 C1 C2 118.6(16) . .
O91 C1 C2 111.8(16) . .
N1 C2 C3 119(2) . .
N1 C2 C1 112.3(19) . .
C3 C2 C1 113.1(14) . .
C4 C3 C2 119.2(17) . .
C5 C4 C7 104(2) . .
C5 C4 C3 124(2) . .
C7 C4 C3 133(2) . .
N2 C5 C4 118(2) . .
C7 C6 C11 120.0 . .
C7 C6 N2 118(2) . .
C11 C6 N2 121(2) . .
C8 C7 C6 120.0 . .
C8 C7 C4 132(2) . .
C6 C7 C4 104(2) . .
C7 C8 C9 120.0 . .
C10 C9 C8 120.0 . .
C9 C10 C11 120.0 . .
C10 C11 C6 120.0 . .
O24 C21 O20 124.1(18) . .
O24 C21 C22 129.2(19) . .
O20 C21 C22 106.7(18) . .
N3 C22 C23 114(2) . .
N3 C22 C21 100(2) . .
C23 C22 C21 110(2) . .
C22 C23 C24 114(3) . .
C25 C24 C27 102.6(16) . .
C25 C24 C23 128(2) . .
C27 C24 C23 129(2) . .
C24 C25 N4 111.8(17) . .
C27 C26 C31 120.0 . .
C27 C26 N4 106.0(17) . .
C31 C26 N4 132.9(16) . .
C28 C27 C26 120.0 . .
C28 C27 C24 128.1(15) . .
C26 C27 C24 108.1(16) . .
C27 C28 C29 120.0 . .
C28 C29 C30 120.0 . .
C31 C30 C29 120.0 . .
C30 C31 C26 120.0 . .

loop_
_geom_bond_atom_site_label_1
_geom_bond_atom_site_label_2
_geom_bond_distance
_geom_bond_site_symmetry_2
Mo1 O14 1.671(9) .
Mo1 O34 1.833(8) .
Mo1 O12 1.878(10) .
Mo1 O40 2.007(9) .
Mo1 O52 2.084(8) .
Mo1 O13 2.464(9) .
Mo2 O37 1.673(10) .
Mo2 O34 1.923(8) .
Mo2 O10 1.954(10) .
Mo2 O35 1.967(9) .
Mo2 O36 2.015(5) .
Mo2 O11 2.349(9) .
Mo3 O29 1.672(9) .
Mo3 O58 1.903(8) .
Mo3 O31 1.936(9) .
Mo3 O28 2.002(8) .
Mo3 O30 2.015(9) .
Mo3 O56 2.308(9) .
Mo4 O16 1.663(9) .
Mo4 O12 1.911(10) .
Mo4 O38 1.919(8) .
Mo4 O17 1.978(9) .
Mo4 O30 2.001(9) .
Mo4 O13 2.338(8) .
Mo5 O51 1.692(10) .
Mo5 O49 1.985(9) .
Mo5 O48 1.999(9) .
Mo5 O40 2.007(9) .
Mo5 O55 2.025(8) .
Mo5 O52 2.095(9) .
Mo5 O53 2.208(9) .
Mo6 O54 1.689(9) .
Mo6 O31 1.832(9) .
Mo6 O87 1.862(8) .
Mo6 O55 2.018(8) .
Mo6 O52 2.082(8) .
Mo6 O56 2.448(8) .
Mo7 O80 1.704(10) .
Mo7 O85 1.761(10) .
Mo7 O86 1.821(9) .
Mo7 O55 2.073(8) .
Mo7 O49 2.096(10) .
Mo7 O81 2.343(11) .
Mo8 O88 1.673(9) .
Mo8 O87 1.900(8) .
Mo8 O133 1.912(9) .
Mo8 O96 2.000(8) .
Mo8 O86 2.003(9) .
Mo8 O79 2.356(9) .
Mo9 O60 1.705(9) .
Mo9 O27 1.744(10) .
Mo9 O28 1.835(8) .
Mo9 O61 2.077(8) .
Mo9 O132 2.091(9) .
Mo9 O59 2.328(9) .
Mo10 O78 1.696(9) .
Mo10 O58 1.861(8) .
Mo10 O133 1.863(9) .
Mo10 O132 2.019(9) .
Mo10 O77 2.069(8) .
Mo10 O79 2.428(9) .
Mo11 O131 1.688(9) .
Mo11 O76 1.780(9) .
Mo11 O79 1.980(8) .
Mo11 O98 1.986(8) .
Mo11 O96 2.113(9) .
Mo11 O77 2.474(9) .
Mo12 O75 1.698(9) .
Mo12 O132 2.002(8) .
Mo12 O74 2.005(9) .
Mo12 O73 2.015(9) .
Mo12 O61 2.018(9) .
Mo12 O77 2.105(9) .
Mo12 O76 2.202(8) .
Mo13 O97 1.677(10) .
Mo13 O127 1.849(8) .
Mo13 O99 1.886(10) .
Mo13 O73 1.988(9) .
Mo13 O77 2.086(8) .
Mo13 O98 2.457(9) .
Mo14 O126 1.674(10) .
Mo14 O127 1.912(8) .
Mo14 O129 1.950(11) .
Mo14 O71 1.968(10) .
Mo14 O125 1.983(9) .
Mo14 O119 2.329(9) .
Mo15 O135 1.703(10) .
Mo15 O122 1.835(11) .
Mo15 O121 1.851(9) 2_656
Mo15 O114 2.003(10) .
Mo15 O117 2.067(8) .
Mo15 O124 2.445(10) .
Mo16 O100 1.671(10) .
Mo16 O128 1.914(8) .
Mo16 O99 1.936(10) .
Mo16 O102 1.988(9) .
Mo16 O96 2.018(9) .
Mo16 O98 2.328(9) .
Mo17 O118 1.691(10) .
Mo17 O128 1.852(8) .
Mo17 O129 1.855(11) .
Mo17 O105 2.010(9) .
Mo17 O117 2.070(8) .
Mo17 O119 2.432(10) .
Mo18 O57 1.674(9) .
Mo18 O53 1.782(8) .
Mo18 O13 1.967(8) .
Mo18 O56 1.989(8) .
Mo18 O30 2.105(9) .
Mo18 O52 2.458(8) .
Mo19 O33 1.692(11) .
Mo19 O42 1.775(11) .
Mo19 O35 1.853(9) .
Mo19 O40 2.081(9) .
Mo19 O48 2.082(9) .
Mo19 O41 2.370(13) .
Mo20 O15 1.708(11) .
Mo20 O18 1.735(11) .
Mo20 O17 1.846(9) .
Mo20 O4 2.066(10) .
Mo20 O7 2.094(9) .
Mo20 O39 2.311(12) .
Mo21 O123 1.665(11) .
Mo21 O121 1.917(9) .
Mo21 O122 1.964(12) .
Mo21 O112 1.974(11) .
Mo21 O125 2.039(9) .
Mo21 O124 2.339(10) .
Mo22 O8 1.673(10) .
Mo22 O38 1.848(8) .
Mo22 O10 1.849(10) .
Mo22 O7 2.013(9) .
Mo22 O9 2.072(4) .
Mo22 O11 2.453(9) .
Mo23 O72 1.691(10) .
Mo23 O67 1.753(12) .
Mo23 O71 1.847(10) .
Mo23 O74 2.083(9) .
Mo23 O73 2.109(9) .
Mo23 O70 2.358(12) .
Mo24 O134 1.671(10) .
Mo24 O116 1.769(9) .
Mo24 O119 1.957(8) .
Mo24 O124 1.980(8) .
Mo24 O125 2.121(10) .
Mo24 O117 2.476(10) .
Mo25 O104 1.697(11) .
Mo25 O94 1.737(11) .
Mo25 O102 1.827(8) .
Mo25 O106 2.081(9) .
Mo25 O105 2.091(9) .
Mo25 O103 2.336(12) .
Mo26 O32 1.686(15) .
Mo26 O6 1.788(14) .
Mo26 O11 1.966(8) 6
Mo26 O11 1.966(8) .
Mo26 O36 2.096(14) .
Mo26 O9 2.470(13) .
Mo27 O50 1.712(12) .
Mo27 O82 1.788(10) .
Mo27 O46 1.806(11) .
Mo27 O48 2.035(9) .
Mo27 O49 2.042(9) .
Mo27 O47 2.347(14) .
Mo28 O5 1.680(14) .
Mo28 O4 2.000(10) .
Mo28 O4 2.000(10) 6
Mo28 O7 2.001(9) .
Mo28 O7 2.001(9) 6
Mo28 O9 2.085(14) .
Mo28 O6 2.211(13) .
Mo29 O115 1.728(11) .
Mo29 O110 2.001(10) .
Mo29 O106 2.006(10) .
Mo29 O105 2.015(8) .
Mo29 O114 2.017(9) .
Mo29 O117 2.127(10) .
Mo29 O116 2.233(10) .
Mo30 O130 1.730(13) 2_656
Mo30 O113 1.732(11) .
Mo30 O112 1.829(10) 2_656
Mo30 O110 2.071(9) .
Mo30 O114 2.090(9) .
Mo30 O111 2.301(13) .
Mo31 O22 1.697(11) .
Mo31 O23 1.702(11) .
Mo31 O25 1.897(10) .
Mo31 O26 2.041(10) .
Mo31 O27 2.200(10) .
Mo31 O24 2.264(14) .
Mo32 O63 1.665(12) .
Mo32 O26 1.808(11) .
Mo32 O64 1.808(10) .
Mo32 O74 2.041(10) .
Mo32 O61 2.041(8) .
Mo32 O62 2.322(12) .
Mo33 O2 1.750(19) .
Mo33 O3 1.779(13) .
Mo33 O3 1.779(13) 6
Mo33 O4 2.057(10) .
Mo33 O4 2.057(10) 6
Mo33 O1 2.24(2) .
Mo34 O92 1.702(11) .
Mo34 O93 1.717(12) .
Mo34 O89 1.898(10) .
Mo34 O95 1.989(11) .
Mo34 O91 2.195(14) .
Mo34 O94 2.214(11) .
Mo35 O83 1.682(13) .
Mo35 O84 1.700(12) .
Mo35 O89 1.897(11) .
Mo35 O82 2.016(10) .
Mo35 O85 2.173(11) .
Mo35 O90 2.251(13) .
Mo36 O21 1.716(14) .
Mo36 O19 1.763(14) .
Mo36 O25 1.889(9) .
Mo36 O3 2.013(12) .
Mo36 O20 2.139(17) .
Mo36 O18 2.197(11) .
Mo37 O109 1.680(13) .
Mo37 O95 1.819(11) .
Mo37 O108 1.825(11) .
Mo37 O106 2.034(9) .
Mo37 O110 2.039(11) .
Mo37 O107 2.329(13) .
Mo38 O45 1.684(13) .
Mo38 O43 1.873(6) .
Mo38 O44 1.881(14) .
Mo38 O46 1.965(11) .
Mo38 O136 2.058(17) .
Mo38 O42 2.107(11) .
Mo39 O138 1.570(17) .
Mo39 O69 1.775(15) .
Mo39 O68 1.839(10) .
Mo39 O108 2.048(11) 2_656
Mo39 O130 2.171(13) .
Mo39 O139 2.33(2) .
Mo40 O65 1.655(14) .
Mo40 O137 1.691(17) .
Mo40 O64 1.904(10) .
Mo40 O68 1.977(13) .
Mo40 O67 2.206(13) .
Mo40 O66 2.222(15) .
M31 O22 1.706(17) .
M31 O26 1.792(16) .
M31 O24 1.81(2) .
M31 O25 2.104(15) .
M31 O23 2.159(19) .
M31 O27 2.179(16) .
M35 O84 1.655(18) .
M35 O90 1.71(2) .
M35 O82 1.933(15) .
M35 O89 1.974(16) .
M35 O85 2.227(16) .
M35 O83 2.25(2) .
M39 O69 1.649(14) .
M39 O139 1.69(2) .
M39 O108 1.872(11) 2_656
M39 O68 2.010(11) .
M39 O138 2.226(17) .
M39 O130 2.247(14) .
M40 O66 1.532(14) .
M40 O65 1.788(14) .
M40 O68 1.859(11) .
M40 O64 2.081(11) .
M40 O67 2.136(13) .
M40 O137 2.372(17) .
Na1 O70 2.56(3) .
Na1 O62 2.69(3) .
Na1 O240 2.72(4) 7_556
Na1 O207 2.99(3) .
O20 C21 1.35(2) .
O24 C21 1.30(2) .
O81 O264 0.81(12) .
O90 C1 1.26(2) .
O91 C1 1.29(2) .
O218 O218 1.1(2) 2_556
N1 C2 1.49(2) .
N2 C5 1.38(2) .
N2 C6 1.40(2) .
N3 C22 1.47(2) .
N4 C25 1.41(2) .
N4 C26 1.42(2) .
C1 C2 1.528(18) .
C2 C3 1.516(17) .
C3 C4 1.512(19) .
C4 C5 1.40(2) .
C4 C7 1.41(2) .
C6 C7 1.3900 .
C6 C11 1.3900 .
C7 C8 1.3900 .
C8 C9 1.3900 .
C9 C10 1.3900 .
C10 C11 1.3900 .
C21 C22 1.51(2) .
C22 C23 1.49(2) .
C23 C24 1.49(2) .
C24 C25 1.405(19) .
C24 C27 1.42(2) .
C26 C27 1.3900 .
C26 C31 1.3900 .
C27 C28 1.3900 .
C28 C29 1.3900 .
C29 C30 1.3900 .
C30 C31 1.3900 .
